data_7233857
loop_
_publ_author_name
'Jibin Sun'
'Xiaofeng Lu'
'Manabu Ishikawa'
'Yoshiaki Nakano'
'Shangxi Zhang'
'Jinlian Zhao,'
'Yongliang Shao'
'Zhaohui Wang'
'Hideki Yamochi'
'Xiangfeng Shao'

_publ_section_title
;
 Inclusion complexes of fullerenes with flexible tetrathiafulvalene
 derivatives bearing four aryls through sulfur bridges
;
_journal_name_full 'Journal of Materials Chemistry C'
_journal_page_first 8071
_journal_page_last 8076
_journal_paper_doi 10.1039/C4TC01362J
_journal_volume 2
_journal_year 2014
_chemical_formula_moiety 'C186 H38 Cl2 S8'
_chemical_formula_sum 'C186 H38 Cl2 S8'
_chemical_formula_weight 2599.54
_chemical_name_common (TTF3)(C70)2(PhCl)2
_chemical_name_systematic
;
(TTF3)(C70)2(PhCl)2
;
_chemical_temperature_decomposition 495
_space_group_IT_number 14
_space_group_name_Hall '-P 2ybc'
_space_group_name_H-M_alt 'P 1 21/c 1'
_symmetry_cell_setting monoclinic
_symmetry_space_group_name_H-M 'P 1 21/c 1'
_atom_sites_solution_hydrogens geom
_atom_sites_solution_primary direct
_atom_sites_solution_secondary difmap
_cell_angle_alpha 90.00
_cell_angle_beta 90.3070(10)
_cell_angle_gamma 90.00
_cell_formula_units_Z 8
_cell_length_a 21.5671(18)
_cell_length_b 21.3847(17)
_cell_length_c 45.525(4)
_cell_measurement_reflns_used 7894
_cell_measurement_temperature 100(2)
_cell_measurement_theta_max 28.63
_cell_measurement_theta_min 2.30
_cell_volume 20996(3)
_computing_cell_refinement 'Bruker SAINT'
_computing_data_collection 'Bruker APEX2'
_computing_data_reduction 'Bruker SAINT'
_computing_molecular_graphics 'Yadokari-XG 2009 (Wakita Nemoto et al., 2009)'
_computing_publication_material 'Yadokari-XG 2009 (Wakita Nemoto et al., 2009)'
_computing_structure_refinement 'SHELXL-97 (Sheldrick, 1997)'
_computing_structure_solution shelxs97
_diffrn_ambient_temperature 100(2)
_diffrn_detector_area_resol_mean 8.3333
_diffrn_measured_fraction_theta_full 0.901
_diffrn_measured_fraction_theta_max 0.901
_diffrn_measurement_device_type 'Bruker SMART ApexII CCD'
_diffrn_measurement_method '\f and \w scans'
_diffrn_radiation_monochromator graphite
_diffrn_radiation_source 'sealed X-ray tube'
_diffrn_radiation_type MoK\a
_diffrn_radiation_wavelength 0.71073
_diffrn_reflns_av_R_equivalents 0.0499
_diffrn_reflns_av_sigmaI/netI 0.0833
_diffrn_reflns_limit_h_max 29
_diffrn_reflns_limit_h_min -28
_diffrn_reflns_limit_k_max 16
_diffrn_reflns_limit_k_min -28
_diffrn_reflns_limit_l_max 59
_diffrn_reflns_limit_l_min -62
_diffrn_reflns_number 123704
_diffrn_reflns_theta_full 29.30
_diffrn_reflns_theta_max 29.30
_diffrn_reflns_theta_min 1.31
_diffrn_standards_number 0
_exptl_absorpt_coefficient_mu 0.296
_exptl_absorpt_correction_T_max 0.9882
_exptl_absorpt_correction_T_min 0.8907
_exptl_absorpt_correction_type numerical
_exptl_absorpt_process_details SADABS
_exptl_crystal_colour black
_exptl_crystal_density_diffrn 1.645
_exptl_crystal_density_meas ?
_exptl_crystal_density_method 'not measured'
_exptl_crystal_description platelet
_exptl_crystal_F_000 10528
_exptl_crystal_size_max 0.40
_exptl_crystal_size_mid 0.30
_exptl_crystal_size_min 0.04
_refine_diff_density_max 0.867
_refine_diff_density_min -0.718
_refine_diff_density_rms 0.091
_refine_ls_extinction_method none
_refine_ls_goodness_of_fit_ref 1.097
_refine_ls_hydrogen_treatment constr
_refine_ls_matrix_type fullcycle
_refine_ls_number_parameters 3529
_refine_ls_number_reflns 51781
_refine_ls_number_restraints 0
_refine_ls_restrained_S_all 1.097
_refine_ls_R_factor_all 0.1321
_refine_ls_R_factor_gt 0.0820
_refine_ls_shift/su_max 0.009
_refine_ls_shift/su_mean 0.001
_refine_ls_structure_factor_coef Fsqd
_refine_ls_weighting_details 'calc w=1/[\s^2^(Fo^2^)+(0.0413P)^2^+81.4009P] where P=(Fo^2^+2Fc^2^)/3'
_refine_ls_weighting_scheme calc
_refine_ls_wR_factor_gt 0.1739
_refine_ls_wR_factor_ref 0.1911
_reflns_number_gt 33655
_reflns_number_total 51781
_reflns_threshold_expression >2sigma(I)
_cod_data_source_file 1000003.cif
_cod_data_source_block PCOD1000003
_cod_depositor_comments
;
The following automatic conversions were performed:

data name '_chemical_melting_point' was changed to
'_chemical_temperature_decomposition' since the value had been '495,
decomposed'. The value '495, decomposed' was changed to '495'.

data item '_exptl_crystal_density_meas' value 'not measured' was
changed to '?' -- the value is perceived as not measured.

Automatic conversion script
Id: cif_fix_values 6909 2019-04-08 15:41:33Z antanas 
;
_cod_original_sg_symbol_H-M P21/c
_cod_database_code 7233857

loop_
_symmetry_equiv_pos_as_xyz
'x, y, z'
'-x, y+1/2, -z+1/2'
'-x, -y, -z'
'x, -y-1/2, z-1/2'

loop_
_atom_site_label
_atom_site_type_symbol
_atom_site_fract_x
_atom_site_fract_y
_atom_site_fract_z
_atom_site_U_iso_or_equiv
_atom_site_adp_type
_atom_site_occupancy
_atom_site_symmetry_multiplicity
_atom_site_calc_flag
_atom_site_refinement_flags
_atom_site_disorder_assembly
_atom_site_disorder_group
C1A C 0.52050(16) 0.23145(17) 0.76285(8) 0.0125(7) Uani 1 1 d . . .
C2A C 0.52120(16) 0.23303(17) 0.73341(8) 0.0109(7) Uani 1 1 d . . .
C3A C 0.47947(17) 0.23289(18) 0.81589(8) 0.0148(8) Uani 1 1 d . . .
C4A C 0.52427(17) 0.18962(19) 0.81613(8) 0.0155(8) Uani 1 1 d . . .
C5A C 0.47750(17) 0.23767(18) 0.68057(8) 0.0154(8) Uani 1 1 d . . .
C6A C 0.52173(17) 0.19373(18) 0.67993(8) 0.0150(8) Uani 1 1 d . . .
C7A C 0.45363(19) 0.3235(2) 0.85615(8) 0.0190(8) Uani 1 1 d . . .
C8A C 0.51571(19) 0.3402(2) 0.85635(8) 0.0205(9) Uani 1 1 d . . .
H8A H 0.5454 0.3128 0.8491 0.025 Uiso 1 1 calc R . .
C9A C 0.5331(2) 0.3981(2) 0.86754(9) 0.0236(9) Uani 1 1 d . . .
H9A H 0.5747 0.4096 0.8672 0.028 Uiso 1 1 calc R . .
C10A C 0.4900(2) 0.4394(2) 0.87928(9) 0.0250(10) Uani 1 1 d . . .
C11A C 0.4282(2) 0.4220(2) 0.87846(10) 0.0298(10) Uani 1 1 d . . .
H11A H 0.3985 0.4493 0.8858 0.036 Uiso 1 1 calc R . .
C12A C 0.4093(2) 0.3648(2) 0.86693(9) 0.0288(10) Uani 1 1 d . . .
H12A H 0.3675 0.3542 0.8664 0.035 Uiso 1 1 calc R . .
C13A C 0.5107(2) 0.5004(2) 0.89250(10) 0.0335(11) Uani 1 1 d . . .
H13A H 0.5549 0.5040 0.8910 0.050 Uiso 1 1 calc R . .
H13B H 0.4989 0.5018 0.9128 0.050 Uiso 1 1 calc R . .
H13C H 0.4913 0.5344 0.8821 0.050 Uiso 1 1 calc R . .
C14A C 0.61662(17) 0.14798(19) 0.85368(8) 0.0158(8) Uani 1 1 d . . .
C15A C 0.64994(19) 0.2014(2) 0.84771(8) 0.0196(8) Uani 1 1 d . . .
H15A H 0.6320 0.2340 0.8371 0.024 Uiso 1 1 calc R . .
C16A C 0.71076(19) 0.2059(2) 0.85768(8) 0.0210(9) Uani 1 1 d . . .
H16A H 0.7339 0.2411 0.8528 0.025 Uiso 1 1 calc R . .
C17A C 0.73796(18) 0.1594(2) 0.87477(8) 0.0219(9) Uani 1 1 d . . .
C18A C 0.70357(19) 0.1059(2) 0.88012(8) 0.0208(9) Uani 1 1 d . . .
H18A H 0.7212 0.0739 0.8912 0.025 Uiso 1 1 calc R . .
C19A C 0.64393(18) 0.0990(2) 0.86949(8) 0.0178(8) Uani 1 1 d . . .
H19A H 0.6221 0.0622 0.8728 0.021 Uiso 1 1 calc R . .
C20A C 0.8033(2) 0.1665(3) 0.88665(10) 0.0355(12) Uani 1 1 d . . .
H20A H 0.8197 0.2062 0.8808 0.053 Uiso 1 1 calc R . .
H20B H 0.8288 0.1336 0.8790 0.053 Uiso 1 1 calc R . .
H20C H 0.8026 0.1640 0.9077 0.053 Uiso 1 1 calc R . .
C21A C 0.45101(19) 0.32991(19) 0.64108(8) 0.0180(8) Uani 1 1 d . . .
C22A C 0.5133(2) 0.3459(2) 0.64209(9) 0.0227(9) Uani 1 1 d . . .
H22A H 0.5421 0.3184 0.6502 0.027 Uiso 1 1 calc R . .
C23A C 0.5325(2) 0.4029(2) 0.63101(9) 0.0260(10) Uani 1 1 d . . .
H23A H 0.5743 0.4136 0.6320 0.031 Uiso 1 1 calc R . .
C24A C 0.4907(2) 0.4446(2) 0.61847(9) 0.0259(10) Uani 1 1 d . . .
C25A C 0.4288(2) 0.4275(2) 0.61738(10) 0.0300(11) Uani 1 1 d . . .
H25A H 0.4001 0.4546 0.6089 0.036 Uiso 1 1 calc R . .
C26A C 0.4084(2) 0.3705(2) 0.62879(9) 0.0261(10) Uani 1 1 d . . .
H26A H 0.3666 0.3600 0.6281 0.031 Uiso 1 1 calc R . .
C27A C 0.5131(3) 0.5053(2) 0.60571(10) 0.0368(12) Uani 1 1 d . . .
H27A H 0.5571 0.5087 0.6085 0.055 Uiso 1 1 calc R . .
H27B H 0.4928 0.5395 0.6154 0.055 Uiso 1 1 calc R . .
H27C H 0.5037 0.5065 0.5851 0.055 Uiso 1 1 calc R . .
C28A C 0.61229(17) 0.15736(19) 0.64052(8) 0.0165(8) Uani 1 1 d . . .
C29A C 0.64304(18) 0.21328(19) 0.64613(9) 0.0197(8) Uani 1 1 d . . .
H29A H 0.6241 0.2443 0.6572 0.024 Uiso 1 1 calc R . .
C30A C 0.70207(19) 0.2225(2) 0.63514(9) 0.0212(9) Uani 1 1 d . . .
H30A H 0.7227 0.2597 0.6393 0.025 Uiso 1 1 calc R . .
C31A C 0.73107(19) 0.1780(2) 0.61819(9) 0.0231(9) Uani 1 1 d . . .
C32A C 0.70004(18) 0.1220(2) 0.61300(9) 0.0214(9) Uani 1 1 d . . .
H32A H 0.7189 0.0912 0.6017 0.026 Uiso 1 1 calc R . .
C33A C 0.64197(18) 0.11133(19) 0.62433(8) 0.0177(8) Uani 1 1 d . . .
H33A H 0.6225 0.0731 0.6211 0.021 Uiso 1 1 calc R . .
C34A C 0.7946(2) 0.1895(3) 0.60521(11) 0.0377(12) Uani 1 1 d . . .
H34A H 0.8072 0.1535 0.5942 0.056 Uiso 1 1 calc R . .
H34B H 0.8239 0.1971 0.6208 0.056 Uiso 1 1 calc R . .
H34C H 0.7929 0.2253 0.5925 0.056 Uiso 1 1 calc R . .
S1A S 0.46925(4) 0.27700(5) 0.78370(2) 0.01607(19) Uani 1 1 d . . .
S2A S 0.56834(4) 0.18165(5) 0.78375(2) 0.01573(19) Uani 1 1 d . . .
S3A S 0.47069(4) 0.28124(5) 0.71329(2) 0.01549(19) Uani 1 1 d . . .
S4A S 0.56770(4) 0.18435(5) 0.71185(2) 0.01564(19) Uani 1 1 d . . .
S5A S 0.42820(5) 0.24779(5) 0.84492(2) 0.0220(2) Uani 1 1 d . . .
S6A S 0.53689(5) 0.13665(5) 0.84471(2) 0.0221(2) Uani 1 1 d . . .
S7A S 0.42460(5) 0.25461(5) 0.65231(2) 0.0220(2) Uani 1 1 d . . .
S8A S 0.53407(5) 0.14234(5) 0.65058(2) 0.0227(2) Uani 1 1 d . . .
C1B C 0.01493(17) 0.26474(17) 0.26371(8) 0.0135(7) Uani 1 1 d . . .
C2B C 0.01697(16) 0.26634(17) 0.23429(8) 0.0112(7) Uani 1 1 d . . .
C3B C 0.01597(19) 0.30446(19) 0.31727(8) 0.0183(8) Uani 1 1 d . . .
C4B C -0.02944(18) 0.26102(18) 0.31610(8) 0.0164(8) Uani 1 1 d . . .
C5B C 0.02398(17) 0.31168(19) 0.18193(8) 0.0153(8) Uani 1 1 d . . .
C6B C -0.02059(17) 0.26809(18) 0.18048(8) 0.0146(8) Uani 1 1 d . . .
C7B C 0.10739(18) 0.34084(19) 0.35648(8) 0.0185(8) Uani 1 1 d . . .
C8B C 0.1380(2) 0.2848(2) 0.35138(9) 0.0229(9) Uani 1 1 d . . .
H8B H 0.1186 0.2530 0.3408 0.028 Uiso 1 1 calc R . .
C9B C 0.1978(2) 0.2763(2) 0.36215(9) 0.0259(9) Uani 1 1 d . . .
H9B H 0.2182 0.2389 0.3584 0.031 Uiso 1 1 calc R . .
C10B C 0.2280(2) 0.3222(2) 0.37840(9) 0.0246(9) Uani 1 1 d . . .
C11B C 0.19685(19) 0.3781(2) 0.38293(9) 0.0246(9) Uani 1 1 d . . .
H11B H 0.2163 0.4097 0.3936 0.029 Uiso 1 1 calc R . .
C12B C 0.13770(19) 0.3881(2) 0.37207(8) 0.0204(9) Uani 1 1 d . . .
H12B H 0.1181 0.4263 0.3751 0.025 Uiso 1 1 calc R . .
C13B C 0.2919(2) 0.3112(3) 0.39046(12) 0.0417(13) Uani 1 1 d . . .
H13D H 0.3056 0.2700 0.3850 0.062 Uiso 1 1 calc R . .
H13E H 0.2912 0.3146 0.4115 0.062 Uiso 1 1 calc R . .
H13F H 0.3199 0.3417 0.3826 0.062 Uiso 1 1 calc R . .
C14B C -0.05550(19) 0.17047(19) 0.35663(8) 0.0195(8) Uani 1 1 d . . .
C15B C 0.0058(2) 0.1523(2) 0.35507(9) 0.0224(9) Uani 1 1 d . . .
H15B H 0.0346 0.1779 0.3459 0.027 Uiso 1 1 calc R . .
C16B C 0.0244(2) 0.0957(2) 0.36716(8) 0.0218(9) Uani 1 1 d . . .
H16B H 0.0657 0.0835 0.3656 0.026 Uiso 1 1 calc R . .
C17B C -0.0172(2) 0.0570(2) 0.38158(8) 0.0227(9) Uani 1 1 d . . .
C18B C -0.0786(2) 0.0753(2) 0.38261(9) 0.0284(10) Uani 1 1 d . . .
H18B H -0.1074 0.0496 0.3918 0.034 Uiso 1 1 calc R . .
C19B C -0.0985(2) 0.1313(2) 0.37015(9) 0.0256(10) Uani 1 1 d . . .
H19B H -0.1401 0.1426 0.3708 0.031 Uiso 1 1 calc R . .
C20B C 0.0053(2) -0.0024(2) 0.39597(9) 0.0294(10) Uani 1 1 d . . .
H20D H 0.0491 -0.0069 0.3928 0.044 Uiso 1 1 calc R . .
H20E H -0.0160 -0.0376 0.3876 0.044 Uiso 1 1 calc R . .
H20F H -0.0027 -0.0007 0.4167 0.044 Uiso 1 1 calc R . .
C21B C 0.11615(17) 0.35477(19) 0.14527(8) 0.0165(8) Uani 1 1 d . . .
C22B C 0.14929(18) 0.30066(19) 0.15125(8) 0.0182(8) Uani 1 1 d . . .
H22B H 0.1312 0.2688 0.1621 0.022 Uiso 1 1 calc R . .
C23B C 0.20963(18) 0.2941(2) 0.14094(8) 0.0193(8) Uani 1 1 d . . .
H23B H 0.2320 0.2583 0.1456 0.023 Uiso 1 1 calc R . .
C24B C 0.23715(18) 0.3400(2) 0.12384(8) 0.0199(9) Uani 1 1 d . . .
C25B C 0.20292(18) 0.3944(2) 0.11809(8) 0.0197(9) Uani 1 1 d . . .
H25B H 0.2204 0.4260 0.1068 0.024 Uiso 1 1 calc R . .
C26B C 0.14394(18) 0.40192(19) 0.12890(8) 0.0171(8) Uani 1 1 d . . .
H26B H 0.1225 0.4388 0.1252 0.021 Uiso 1 1 calc R . .
C27B C 0.3008(2) 0.3311(3) 0.11140(10) 0.0313(11) Uani 1 1 d . . .
H27D H 0.3122 0.3675 0.1003 0.047 Uiso 1 1 calc R . .
H27E H 0.3010 0.2951 0.0988 0.047 Uiso 1 1 calc R . .
H27F H 0.3300 0.3251 0.1271 0.047 Uiso 1 1 calc R . .
C28B C -0.04278(19) 0.17705(19) 0.14055(8) 0.0185(8) Uani 1 1 d . . .
C29B C 0.01901(19) 0.1604(2) 0.14192(8) 0.0201(9) Uani 1 1 d . . .
H29B H 0.0480 0.1885 0.1494 0.024 Uiso 1 1 calc R . .
C30B C 0.0381(2) 0.1021(2) 0.13227(8) 0.0223(9) Uani 1 1 d . . .
H30B H 0.0798 0.0914 0.1336 0.027 Uiso 1 1 calc R . .
C31B C -0.0042(2) 0.0593(2) 0.12060(8) 0.0248(10) Uani 1 1 d . . .
C32B C -0.0661(2) 0.0766(2) 0.11944(9) 0.0301(11) Uani 1 1 d . . .
H32B H -0.0951 0.0488 0.1118 0.036 Uiso 1 1 calc R . .
C33B C -0.0859(2) 0.1346(2) 0.12945(9) 0.0263(10) Uani 1 1 d . . .
H33B H -0.1277 0.1451 0.1287 0.032 Uiso 1 1 calc R . .
C34B C 0.0177(3) -0.0028(2) 0.10900(10) 0.0351(12) Uani 1 1 d . . .
H34D H 0.0617 -0.0062 0.1117 0.053 Uiso 1 1 calc R . .
H34E H 0.0078 -0.0059 0.0885 0.053 Uiso 1 1 calc R . .
H34F H -0.0026 -0.0360 0.1194 0.053 Uiso 1 1 calc R . .
S1B S 0.06203(4) 0.31308(5) 0.28581(2) 0.0170(2) Uani 1 1 d . . .
S2B S -0.03776(4) 0.21852(5) 0.28344(2) 0.01594(19) Uani 1 1 d . . .
S3B S 0.06620(4) 0.31717(5) 0.21515(2) 0.01542(19) Uani 1 1 d . . .
S4B S -0.03232(4) 0.22160(5) 0.21199(2) 0.01504(19) Uani 1 1 d . . .
S5B S 0.02856(5) 0.35537(5) 0.34691(2) 0.0246(2) Uani 1 1 d . . .
S6B S -0.08236(5) 0.24480(5) 0.34431(2) 0.0241(2) Uani 1 1 d . . .
S7B S 0.03730(5) 0.36700(5) 0.15448(2) 0.0225(2) Uani 1 1 d . . .
S8B S -0.06891(5) 0.25303(5) 0.15028(2) 0.0226(2) Uani 1 1 d . . .
C1C C 0.0705(2) 0.0649(2) 0.49924(11) 0.0301(11) Uani 1 1 d . . .
C2C C 0.0586(2) 0.0815(2) 0.46878(11) 0.0289(10) Uani 1 1 d . . .
C3C C -0.0070(2) 0.0970(2) 0.46605(11) 0.0293(11) Uani 1 1 d . . .
C4C C -0.0352(2) 0.0905(2) 0.49421(11) 0.0277(10) Uani 1 1 d . . .
C5C C 0.0126(2) 0.0717(2) 0.51479(11) 0.0306(11) Uani 1 1 d . . .
C6C C 0.1265(2) 0.0829(2) 0.51253(10) 0.0284(10) Uani 1 1 d . . .
C7C C 0.1717(2) 0.1170(2) 0.49611(10) 0.0268(10) Uani 1 1 d . . .
C8C C 0.19957(19) 0.1629(2) 0.51555(10) 0.0252(10) Uani 1 1 d . . .
C9C C 0.17124(19) 0.1568(2) 0.54410(9) 0.0232(9) Uani 1 1 d . . .
C10C C 0.1253(2) 0.1070(2) 0.54245(10) 0.0261(10) Uani 1 1 d . . .
C11C C 0.21378(17) 0.2219(2) 0.50494(10) 0.0242(9) Uani 1 1 d . . .
C12C C 0.20162(18) 0.2377(2) 0.47450(10) 0.0267(10) Uani 1 1 d . . .
C13C C 0.18178(19) 0.3022(2) 0.47314(10) 0.0272(10) Uani 1 1 d . . .
C14C C 0.18121(18) 0.3269(2) 0.50258(10) 0.0250(10) Uani 1 1 d . . .
C15C C 0.20079(17) 0.2768(2) 0.52207(10) 0.0224(9) Uani 1 1 d . . .
C16C C 0.0123(2) 0.0950(2) 0.54303(10) 0.0303(11) Uani 1 1 d . . .
C17C C 0.0700(2) 0.1132(2) 0.55742(10) 0.0285(10) Uani 1 1 d . . .
C18C C 0.0569(2) 0.1685(2) 0.57425(9) 0.0271(10) Uani 1 1 d . . .
C19C C -0.0084(2) 0.1837(2) 0.57100(9) 0.0274(10) Uani 1 1 d . . .
C20C C -0.0357(2) 0.1388(2) 0.55174(10) 0.0295(11) Uani 1 1 d . . .
C21C C 0.1017(2) 0.1146(2) 0.45339(9) 0.0276(10) Uani 1 1 d . . .
C22C C 0.0827(2) 0.1645(2) 0.43368(9) 0.0279(10) Uani 1 1 d . . .
C23C C 0.1272(2) 0.2132(2) 0.43535(9) 0.0274(10) Uani 1 1 d . . .
C24C C 0.17503(19) 0.1941(2) 0.45603(9) 0.0267(10) Uani 1 1 d . . .
C25C C 0.1599(2) 0.1325(2) 0.46694(10) 0.0292(11) Uani 1 1 d . . .
C26C C 0.10024(19) 0.2159(2) 0.57603(8) 0.0229(9) Uani 1 1 d . . .
C27C C 0.08046(19) 0.2801(2) 0.57439(8) 0.0225(9) Uani 1 1 d . . .
C28C C 0.12563(19) 0.3146(2) 0.55790(9) 0.0227(9) Uani 1 1 d . . .
C29C C 0.17371(18) 0.2712(2) 0.54927(9) 0.0223(9) Uani 1 1 d . . .
C30C C 0.15847(19) 0.2102(2) 0.56074(9) 0.0229(9) Uani 1 1 d . . .
C31C C -0.13857(18) 0.3128(2) 0.51954(9) 0.0243(10) Uani 1 1 d . . .
C32C C -0.10097(18) 0.3202(2) 0.54577(9) 0.0248(10) Uani 1 1 d . . .
C33C C -0.08608(19) 0.2586(2) 0.55706(9) 0.0268(10) Uani 1 1 d . . .
C34C C -0.11352(19) 0.2131(2) 0.53782(9) 0.0277(10) Uani 1 1 d . . .
C35C C -0.14567(17) 0.2466(2) 0.51458(10) 0.0248(10) Uani 1 1 d . . .
C36C C -0.13138(18) 0.3533(2) 0.49594(9) 0.0238(9) Uani 1 1 d . . .
C37C C -0.0857(2) 0.4035(2) 0.49760(10) 0.0251(10) Uani 1 1 d . . .
C38C C -0.0570(2) 0.4093(2) 0.46919(10) 0.0265(10) Uani 1 1 d . . .
C39C C -0.0852(2) 0.3634(2) 0.44967(9) 0.0241(9) Uani 1 1 d . . .
C40C C -0.13105(18) 0.3287(2) 0.46635(9) 0.0232(9) Uani 1 1 d . . .
C41C C 0.0057(2) 0.4216(2) 0.46720(10) 0.0294(10) Uani 1 1 d . . .
C42C C 0.0429(2) 0.42853(19) 0.49362(11) 0.0284(10) Uani 1 1 d . . .
C43C C 0.1031(2) 0.4012(2) 0.48820(11) 0.0291(10) Uani 1 1 d . . .
C44C C 0.1038(2) 0.3771(2) 0.45914(11) 0.0308(11) Uani 1 1 d . . .
C45C C 0.0439(2) 0.3890(2) 0.44601(10) 0.0314(11) Uani 1 1 d . . .
C46C C -0.0498(2) 0.4097(2) 0.52293(10) 0.0264(10) Uani 1 1 d . . .
C47C C -0.0576(2) 0.3670(2) 0.54743(9) 0.0250(10) Uani 1 1 d . . .
C48C C 0.00273(19) 0.3553(2) 0.56016(9) 0.0233(9) Uani 1 1 d . . .
C49C C 0.0475(2) 0.3893(2) 0.54393(9) 0.0246(10) Uani 1 1 d . . .
C50C C 0.0159(2) 0.42263(19) 0.52088(10) 0.0258(10) Uani 1 1 d . . .
C51C C 0.0173(2) 0.3452(2) 0.42757(9) 0.0296(11) Uani 1 1 d . . .
C52C C -0.0484(2) 0.3320(2) 0.42916(9) 0.0266(10) Uani 1 1 d . . .
C53C C -0.0557(2) 0.2660(2) 0.42455(8) 0.0235(9) Uani 1 1 d . . .
C54C C 0.0044(2) 0.2386(2) 0.41962(8) 0.0260(10) Uani 1 1 d . . .
C55C C 0.0493(2) 0.2880(2) 0.42132(9) 0.0289(10) Uani 1 1 d . . .
C56C C -0.09957(19) 0.2328(2) 0.44044(9) 0.0245(10) Uani 1 1 d . . .
C57C C -0.13782(18) 0.2653(2) 0.46163(9) 0.0222(9) Uani 1 1 d . . .
C58C C -0.14554(17) 0.2232(2) 0.48633(10) 0.0238(9) Uani 1 1 d . . .
C59C C -0.11275(19) 0.1660(2) 0.48014(10) 0.0259(10) Uani 1 1 d . . .
C60C C -0.08495(19) 0.1720(2) 0.45199(9) 0.0229(9) Uani 1 1 d . . .
C61C C 0.0185(2) 0.1771(2) 0.42885(9) 0.0264(10) Uani 1 1 d . . .
C62C C -0.0272(2) 0.1424(2) 0.44548(9) 0.0263(10) Uani 1 1 d . . .
C63C C -0.08459(19) 0.1301(2) 0.50261(11) 0.0268(10) Uani 1 1 d . . .
C64C C -0.08492(19) 0.1549(2) 0.53269(10) 0.0273(10) Uani 1 1 d . . .
C65C C -0.0292(2) 0.2465(2) 0.57158(8) 0.0259(10) Uani 1 1 d . . .
C66C C 0.01664(19) 0.2969(2) 0.57326(8) 0.0231(9) Uani 1 1 d . . .
C67C C 0.10839(19) 0.36589(19) 0.53992(10) 0.0226(9) Uani 1 1 d . . .
C68C C 0.13734(19) 0.3720(2) 0.51133(10) 0.0260(10) Uani 1 1 d . . .
C69C C 0.1384(2) 0.3233(2) 0.45173(10) 0.0284(10) Uani 1 1 d . . .
C70C C 0.1100(2) 0.2763(2) 0.43221(9) 0.0268(10) Uani 1 1 d . . .
C1D C 0.71397(18) 0.2227(2) 0.99300(10) 0.0264(10) Uani 1 1 d . . .
C2D C 0.70242(18) 0.2392(2) 1.02336(10) 0.0282(10) Uani 1 1 d . . .
C3D C 0.68249(19) 0.3035(2) 1.02432(10) 0.0302(11) Uani 1 1 d . . .
C4D C 0.68101(19) 0.3274(2) 0.99512(11) 0.0287(10) Uani 1 1 d . . .
C5D C 0.69992(18) 0.2772(2) 0.97559(10) 0.0261(10) Uani 1 1 d . . .
C6D C 0.69963(19) 0.1633(2) 0.98246(9) 0.0254(10) Uani 1 1 d . . .
C7D C 0.6725(2) 0.1176(2) 1.00224(10) 0.0287(10) Uani 1 1 d . . .
C8D C 0.6260(2) 0.0828(2) 0.98592(11) 0.0300(11) Uani 1 1 d . . .
C9D C 0.6249(2) 0.1067(2) 0.95613(10) 0.0301(11) Uani 1 1 d . . .
C10D C 0.6701(2) 0.1565(2) 0.95409(9) 0.0249(9) Uani 1 1 d . . .
C11D C 0.6618(2) 0.1338(2) 1.03145(10) 0.0290(11) Uani 1 1 d . . .
C12D C 0.67706(19) 0.1950(2) 1.04192(9) 0.0291(11) Uani 1 1 d . . .
C13D C 0.6300(2) 0.2145(2) 1.06269(9) 0.0303(11) Uani 1 1 d . . .
C14D C 0.5854(2) 0.1657(2) 1.06477(9) 0.0290(11) Uani 1 1 d . . .
C15D C 0.6041(2) 0.1153(2) 1.04528(10) 0.0321(11) Uani 1 1 d . . .
C16D C 0.5603(2) 0.0820(2) 1.02985(11) 0.0293(11) Uani 1 1 d . . .
C17D C 0.4951(2) 0.0974(2) 1.03305(11) 0.0296(10) Uani 1 1 d . . .
C18D C 0.4661(2) 0.0904(2) 1.00508(11) 0.0307(11) Uani 1 1 d . . .
C19D C 0.5135(2) 0.0712(2) 0.98416(12) 0.0340(11) Uani 1 1 d . . .
C20D C 0.5715(2) 0.0650(2) 0.99973(11) 0.0325(11) Uani 1 1 d . . .
C21D C 0.5121(2) 0.0943(2) 0.95615(11) 0.0321(11) Uani 1 1 d . . .
C22D C 0.4631(2) 0.1370(2) 0.94685(10) 0.0320(11) Uani 1 1 d . . .
C23D C 0.4897(2) 0.1818(2) 0.92760(9) 0.0292(10) Uani 1 1 d . . .
C24D C 0.5548(2) 0.1673(2) 0.92423(9) 0.0285(10) Uani 1 1 d . . .
C25D C 0.5684(2) 0.1125(2) 0.94155(10) 0.0303(11) Uani 1 1 d . . .
C26D C 0.5977(2) 0.2147(2) 0.92231(9) 0.0271(10) Uani 1 1 d . . .
C27D C 0.65686(19) 0.2095(2) 0.93746(9) 0.0240(9) Uani 1 1 d . . .
C28D C 0.67185(19) 0.2709(2) 0.94846(9) 0.0246(9) Uani 1 1 d . . .
C29D C 0.62316(19) 0.3135(2) 0.93955(9) 0.0247(10) Uani 1 1 d . . .
C30D C 0.57747(19) 0.2787(2) 0.92370(8) 0.0241(9) Uani 1 1 d . . .
C31D C 0.5062(2) 0.4218(2) 1.03035(11) 0.0328(11) Uani 1 1 d . . .
C32D C 0.5446(2) 0.3899(2) 1.05166(11) 0.0340(12) Uani 1 1 d . . .
C33D C 0.6047(2) 0.3780(2) 1.03823(11) 0.0328(11) Uani 1 1 d . . .
C34D C 0.6030(2) 0.4013(2) 1.00904(11) 0.0301(11) Uani 1 1 d . . .
C35D C 0.5420(2) 0.42872(19) 1.00380(11) 0.0301(11) Uani 1 1 d . . .
C36D C 0.4433(2) 0.4093(2) 1.02882(10) 0.0283(10) Uani 1 1 d . . .
C37D C 0.4163(2) 0.3636(2) 1.04835(9) 0.0259(10) Uani 1 1 d . . .
C38D C 0.36965(19) 0.3286(2) 1.03213(9) 0.0232(9) Uani 1 1 d . . .
C39D C 0.36868(19) 0.3530(2) 1.00230(10) 0.0261(10) Uani 1 1 d . . .
C40D C 0.4137(2) 0.4024(2) 1.00014(10) 0.0277(10) Uani 1 1 d . . .
C41D C 0.36351(18) 0.2647(2) 1.03709(9) 0.0234(9) Uani 1 1 d . . .
C42D C 0.40255(19) 0.2333(2) 1.05817(9) 0.0240(9) Uani 1 1 d . . .
C43D C 0.4175(2) 0.1723(2) 1.04702(10) 0.0268(10) Uani 1 1 d . . .
C44D C 0.38858(19) 0.1653(2) 1.01879(10) 0.0247(9) Uani 1 1 d . . .
C45D C 0.35537(18) 0.2223(2) 1.01241(10) 0.0254(10) Uani 1 1 d . . .
C46D C 0.4463(2) 0.2670(2) 1.07376(8) 0.0261(10) Uani 1 1 d . . .
C47D C 0.5077(2) 0.2404(2) 1.07883(8) 0.0282(11) Uani 1 1 d . . .
C48D C 0.5519(2) 0.2892(2) 1.07678(8) 0.0294(11) Uani 1 1 d . . .
C49D C 0.5190(2) 0.3468(2) 1.07037(9) 0.0297(11) Uani 1 1 d . . .
C50D C 0.4537(2) 0.3331(2) 1.06871(9) 0.0272(10) Uani 1 1 d . . .
C51D C 0.4489(2) 0.4089(2) 0.97473(10) 0.0286(10) Uani 1 1 d . . .
C52D C 0.5145(2) 0.4219(2) 0.97677(11) 0.0291(10) Uani 1 1 d . . .
C53D C 0.5450(2) 0.3881(2) 0.95345(10) 0.0270(10) Uani 1 1 d . . .
C54D C 0.5000(2) 0.3535(2) 0.93743(9) 0.0265(10) Uani 1 1 d . . .
C55D C 0.4402(2) 0.3664(2) 0.95079(9) 0.0275(10) Uani 1 1 d . . .
C56D C 0.36016(18) 0.3111(2) 0.97890(9) 0.0250(10) Uani 1 1 d . . .
C57D C 0.35393(18) 0.2454(2) 0.98411(10) 0.0271(10) Uani 1 1 d . . .
C58D C 0.38533(19) 0.2118(2) 0.96100(9) 0.0272(10) Uani 1 1 d . . .
C59D C 0.41193(19) 0.2570(2) 0.94159(9) 0.0281(11) Uani 1 1 d . . .
C60D C 0.39694(19) 0.3182(2) 0.95257(9) 0.0246(10) Uani 1 1 d . . .
C61D C 0.4142(2) 0.1535(2) 0.96623(10) 0.0294(10) Uani 1 1 d . . .
C62D C 0.4161(2) 0.1291(2) 0.99650(11) 0.0313(11) Uani 1 1 d . . .
C63D C 0.4753(2) 0.1432(2) 1.05335(10) 0.0272(10) Uani 1 1 d . . .
C64D C 0.5219(2) 0.1784(2) 1.06975(9) 0.0284(11) Uani 1 1 d . . .
C65D C 0.6125(2) 0.2779(2) 1.06553(9) 0.0304(11) Uani 1 1 d . . .
C66D C 0.6399(2) 0.3239(2) 1.04582(10) 0.0311(11) Uani 1 1 d . . .
C67D C 0.6368(2) 0.3721(2) 0.98616(11) 0.0290(10) Uani 1 1 d . . .
C68D C 0.6067(2) 0.3650(2) 0.95740(10) 0.0254(10) Uani 1 1 d . . .
C69D C 0.5139(2) 0.2947(2) 0.92467(8) 0.0249(10) Uani 1 1 d . . .
C70D C 0.4684(2) 0.2445(2) 0.92674(8) 0.0256(10) Uani 1 1 d . . .
C1E C 0.3644(2) 0.3743(2) 0.29297(11) 0.0349(12) Uani 1 1 d . . .
C2E C 0.4223(2) 0.3943(2) 0.27980(11) 0.0349(12) Uani 1 1 d . . .
C3E C 0.4382(2) 0.4533(3) 0.29298(12) 0.0385(13) Uani 1 1 d . . .
C4E C 0.3911(2) 0.4700(2) 0.31448(10) 0.0307(11) Uani 1 1 d . . .
C5E C 0.3451(2) 0.4205(2) 0.31433(10) 0.0320(11) Uani 1 1 d . . .
C6E C 0.3202(2) 0.3444(2) 0.27580(11) 0.0325(11) Uani 1 1 d . . .
C7E C 0.3310(3) 0.3339(2) 0.24492(12) 0.0374(12) Uani 1 1 d . . .
C8E C 0.2729(2) 0.3435(2) 0.22984(11) 0.0339(11) Uani 1 1 d . . .
C9E C 0.2262(2) 0.3594(2) 0.25115(10) 0.0314(11) Uani 1 1 d . . .
C10E C 0.2551(2) 0.3590(2) 0.27928(11) 0.0306(11) Uani 1 1 d . . .
C11E C 0.2715(3) 0.3711(2) 0.20225(11) 0.0382(12) Uani 1 1 d . . .
C12E C 0.2246(2) 0.4162(2) 0.19591(10) 0.0311(11) Uani 1 1 d . . .
C13E C 0.2523(2) 0.4645(3) 0.17802(9) 0.0365(12) Uani 1 1 d . . .
C14E C 0.3159(3) 0.4491(2) 0.17401(10) 0.0369(12) Uani 1 1 d . . .
C15E C 0.3292(3) 0.3918(2) 0.18912(11) 0.0379(12) Uani 1 1 d . . .
C16E C 0.3605(2) 0.4968(3) 0.17418(9) 0.0329(11) Uani 1 1 d . . .
C17E C 0.3404(2) 0.5603(2) 0.17804(9) 0.0303(11) Uani 1 1 d . . .
C18E C 0.3869(2) 0.5919(2) 0.19592(10) 0.0299(10) Uani 1 1 d . . .
C19E C 0.4339(2) 0.5467(2) 0.20264(10) 0.0299(10) Uani 1 1 d . . .
C20E C 0.4179(2) 0.4875(3) 0.18890(11) 0.0376(12) Uani 1 1 d . . .
C21E C 0.4308(2) 0.4320(3) 0.20399(12) 0.0409(13) Uani 1 1 d . . .
C22E C 0.3846(3) 0.3823(2) 0.20360(12) 0.0412(13) Uani 1 1 d . . .
C23E C 0.3864(2) 0.3537(2) 0.23245(12) 0.0381(12) Uani 1 1 d . . .
C24E C 0.4323(2) 0.3837(2) 0.25007(12) 0.0375(12) Uani 1 1 d . . .
C25E C 0.4603(2) 0.4334(3) 0.23223(12) 0.0390(13) Uani 1 1 d . . .
C26E C 0.47571(19) 0.4892(3) 0.24510(12) 0.0385(13) Uani 1 1 d . . .
C27E C 0.4622(2) 0.5473(3) 0.22987(11) 0.0344(12) Uani 1 1 d . . .
C28E C 0.4439(2) 0.5936(2) 0.25135(10) 0.0301(11) Uani 1 1 d . . .
C29E C 0.4450(2) 0.5640(3) 0.27942(11) 0.0367(12) Uani 1 1 d . . .
C30E C 0.46410(19) 0.5011(3) 0.27577(11) 0.0348(12) Uani 1 1 d . . .
C31E C 0.1474(2) 0.4887(2) 0.21214(11) 0.0337(12) Uani 1 1 d . . .
C32E C 0.1740(2) 0.5364(3) 0.19449(10) 0.0350(12) Uani 1 1 d . . .
C33E C 0.1597(2) 0.5972(3) 0.20797(11) 0.0349(12) Uani 1 1 d . . .
C34E C 0.1238(2) 0.5858(3) 0.23386(13) 0.0394(13) Uani 1 1 d . . .
C35E C 0.11589(18) 0.5183(3) 0.23631(11) 0.0335(12) Uani 1 1 d . . .
C36E C 0.2038(2) 0.6443(2) 0.20814(11) 0.0349(12) Uani 1 1 d . . .
C37E C 0.2638(2) 0.6335(2) 0.19464(10) 0.0305(11) Uani 1 1 d . . .
C38E C 0.3097(2) 0.6648(2) 0.21195(10) 0.0267(10) Uani 1 1 d . . .
C39E C 0.2789(2) 0.6940(2) 0.23680(11) 0.0325(11) Uani 1 1 d . . .
C40E C 0.2123(2) 0.6822(2) 0.23371(11) 0.0342(11) Uani 1 1 d . . .
C41E C 0.1324(2) 0.6215(2) 0.25881(12) 0.0340(11) Uani 1 1 d . . .
C42E C 0.1779(2) 0.6709(2) 0.25872(12) 0.0366(12) Uani 1 1 d . . .
C43E C 0.2081(3) 0.6723(2) 0.28758(12) 0.0387(12) Uani 1 1 d . . .
C44E C 0.1793(3) 0.6230(3) 0.30500(12) 0.0434(14) Uani 1 1 d . . .
C45E C 0.1329(2) 0.5917(3) 0.28755(12) 0.0397(13) Uani 1 1 d . . .
C46E C 0.2702(3) 0.6839(2) 0.29011(11) 0.0399(13) Uani 1 1 d . . .
C47E C 0.3060(2) 0.6948(2) 0.26403(11) 0.0324(11) Uani 1 1 d . . .
C48E C 0.3666(2) 0.6660(2) 0.26815(11) 0.0335(11) Uani 1 1 d . . .
C49E C 0.3680(2) 0.6369(2) 0.29591(10) 0.0340(12) Uani 1 1 d . . .
C50E C 0.3082(3) 0.6480(2) 0.30972(11) 0.0395(13) Uani 1 1 d . . .
C51E C 0.1258(2) 0.5276(3) 0.28982(12) 0.0368(12) Uani 1 1 d . . .
C52E C 0.1169(2) 0.4912(3) 0.26411(12) 0.0377(13) Uani 1 1 d . . .
C53E C 0.1500(2) 0.4319(2) 0.26747(11) 0.0320(11) Uani 1 1 d . . .
C54E C 0.1787(2) 0.4329(2) 0.29655(10) 0.0296(10) Uani 1 1 d . . .
C55E C 0.1637(2) 0.4922(3) 0.30995(11) 0.0362(12) Uani 1 1 d . . .
C56E C 0.2088(2) 0.5221(2) 0.32682(10) 0.0332(11) Uani 1 1 d . . .
C57E C 0.2162(3) 0.5888(2) 0.32462(10) 0.0364(12) Uani 1 1 d . . .
C58E C 0.2817(2) 0.6003(3) 0.32641(10) 0.0349(12) Uani 1 1 d . . .
C59E C 0.3142(2) 0.5428(2) 0.33075(9) 0.0334(11) Uani 1 1 d . . .
C60E C 0.2683(2) 0.4934(2) 0.33074(9) 0.0303(11) Uani 1 1 d . . .
C61E C 0.3738(2) 0.5325(3) 0.31941(10) 0.0351(12) Uani 1 1 d . . .
C62E C 0.4013(2) 0.5819(2) 0.30209(10) 0.0300(11) Uani 1 1 d . . .
C63E C 0.3999(2) 0.6416(2) 0.24440(10) 0.0289(10) Uani 1 1 d . . .
C64E C 0.3705(2) 0.6402(2) 0.21513(10) 0.0271(10) Uani 1 1 d . . .
C65E C 0.2777(2) 0.5776(2) 0.17961(9) 0.0286(10) Uani 1 1 d . . .
C66E C 0.2303(2) 0.5274(2) 0.17941(9) 0.0305(11) Uani 1 1 d . . .
C67E C 0.1760(2) 0.4301(2) 0.21485(10) 0.0304(11) Uani 1 1 d . . .
C68E C 0.1770(2) 0.4003(2) 0.24454(11) 0.0320(11) Uani 1 1 d . . .
C69E C 0.2347(2) 0.4016(2) 0.30204(9) 0.0262(10) Uani 1 1 d . . .
C70E C 0.2820(2) 0.4330(2) 0.31980(10) 0.0316(11) Uani 1 1 d . . .
C1F C 0.2765(2) 0.4699(3) 0.67361(11) 0.0395(13) Uani 1 1 d . . .
C2F C 0.2241(3) 0.5117(3) 0.67223(10) 0.0435(14) Uani 1 1 d . . .
C3F C 0.1679(2) 0.4740(4) 0.67296(10) 0.0547(19) Uani 1 1 d . . .
C4F C 0.1883(3) 0.4095(3) 0.67464(12) 0.0534(17) Uani 1 1 d . . .
C5F C 0.2540(3) 0.4069(3) 0.67396(12) 0.0480(15) Uani 1 1 d . . .
C6F C 0.1548(3) 0.3669(4) 0.69095(15) 0.064(2) Uani 1 1 d . . .
C7F C 0.1025(2) 0.3884(3) 0.70720(14) 0.0546(18) Uani 1 1 d . . .
C8F C 0.1004(3) 0.3567(3) 0.73494(14) 0.0480(15) Uani 1 1 d . . .
C9F C 0.1546(3) 0.3145(3) 0.73551(16) 0.0568(18) Uani 1 1 d . . .
C10F C 0.1869(3) 0.3213(3) 0.70855(15) 0.0554(17) Uani 1 1 d . . .
C11F C 0.1848(3) 0.3049(2) 0.76151(15) 0.0490(15) Uani 1 1 d . . .
C12F C 0.1646(3) 0.3370(3) 0.78805(15) 0.0536(17) Uani 1 1 d . . .
C13F C 0.2188(3) 0.3532(3) 0.80417(13) 0.0530(16) Uani 1 1 d . . .
C14F C 0.2738(3) 0.3320(3) 0.78775(16) 0.0574(18) Uani 1 1 d . . .
C15F C 0.2529(3) 0.3018(2) 0.76125(18) 0.063(2) Uani 1 1 d . . .
C16F C 0.3280(3) 0.3691(3) 0.78734(16) 0.0567(19) Uani 1 1 d . . .
C17F C 0.3297(3) 0.4291(4) 0.80245(13) 0.0558(18) Uani 1 1 d . . .
C18F C 0.3635(2) 0.4715(3) 0.78518(12) 0.0415(13) Uani 1 1 d . . .
C19F C 0.3822(2) 0.4401(3) 0.75822(14) 0.0490(16) Uani 1 1 d . . .
C20F C 0.3604(2) 0.3753(3) 0.75954(14) 0.0466(15) Uani 1 1 d . . .
C21F C 0.3824(2) 0.4704(3) 0.73244(12) 0.0396(13) Uani 1 1 d . . .
C22F C 0.3630(2) 0.5352(3) 0.73068(12) 0.0407(13) Uani 1 1 d . . .
C23F C 0.3302(2) 0.5450(3) 0.70391(11) 0.0373(12) Uani 1 1 d . . .
C24F C 0.3299(2) 0.4844(3) 0.68865(11) 0.0386(13) Uani 1 1 d . . .
C25F C 0.3608(2) 0.4397(3) 0.70580(12) 0.0422(13) Uani 1 1 d . . .
C26F C 0.3401(3) 0.3796(3) 0.70713(13) 0.0491(15) Uani 1 1 d . . .
C27F C 0.3395(3) 0.3466(3) 0.73481(16) 0.0563(17) Uani 1 1 d . . .
C28F C 0.2838(3) 0.3088(3) 0.73525(17) 0.0581(18) Uani 1 1 d . . .
C29F C 0.2509(3) 0.3183(3) 0.70815(17) 0.0625(19) Uani 1 1 d . . .
C30F C 0.2854(3) 0.3614(3) 0.69088(15) 0.0562(17) Uani 1 1 d . . .
C31F C 0.0382(2) 0.5476(3) 0.76627(13) 0.0470(15) Uani 1 1 d . . .
C32F C 0.04000(19) 0.4871(3) 0.77884(11) 0.0347(12) Uani 1 1 d . . .
C33F C 0.0438(2) 0.4413(3) 0.75547(12) 0.0408(13) Uani 1 1 d . . .
C34F C 0.0441(2) 0.4733(3) 0.72820(12) 0.0427(14) Uani 1 1 d . . .
C35F C 0.0409(2) 0.5414(3) 0.73487(12) 0.0486(16) Uani 1 1 d . . .
C36F C 0.0696(3) 0.5985(3) 0.77987(14) 0.0488(15) Uani 1 1 d . . .
C37F C 0.1018(3) 0.5885(3) 0.80680(14) 0.0551(17) Uani 1 1 d . . .
C38F C 0.1570(3) 0.6256(3) 0.80613(15) 0.0589(19) Uani 1 1 d . . .
C39F C 0.1597(3) 0.6589(3) 0.77892(15) 0.0565(17) Uani 1 1 d . . .
C40F C 0.1025(3) 0.6411(3) 0.76206(16) 0.0595(19) Uani 1 1 d . . .
C41F C 0.2138(3) 0.6669(2) 0.76435(15) 0.0563(18) Uani 1 1 d . . .
C42F C 0.2701(3) 0.6420(3) 0.77613(13) 0.0460(14) Uani 1 1 d . . .
C43F C 0.3078(2) 0.6200(2) 0.75193(11) 0.0371(13) Uani 1 1 d . . .
C44F C 0.2751(2) 0.6308(2) 0.72544(12) 0.0377(12) Uani 1 1 d . . .
C45F C 0.2171(3) 0.6591(2) 0.73247(14) 0.0454(14) Uani 1 1 d . . .
C46F C 0.1638(3) 0.6429(3) 0.71658(16) 0.0585(19) Uani 1 1 d . . .
C47F C 0.1065(3) 0.6355(3) 0.73200(15) 0.0530(17) Uani 1 1 d . . .
C48F C 0.0745(2) 0.5817(3) 0.71731(15) 0.0566(18) Uani 1 1 d . . .
C49F C 0.1121(3) 0.5594(4) 0.69418(13) 0.060(2) Uani 1 1 d . . .
C50F C 0.1689(3) 0.5981(3) 0.69320(12) 0.0456(14) Uani 1 1 d . . .
C51F C 0.2699(3) 0.6111(3) 0.80240(12) 0.0438(14) Uani 1 1 d . . .
C52F C 0.3078(3) 0.5569(3) 0.80594(11) 0.0527(17) Uani 1 1 d . . .
C53F C 0.2719(3) 0.5124(4) 0.82427(11) 0.0529(17) Uani 1 1 d . . .
C54F C 0.2146(3) 0.5410(4) 0.83055(12) 0.0570(19) Uani 1 1 d . . .
C55F C 0.2117(3) 0.6019(4) 0.81777(13) 0.0607(19) Uani 1 1 d . . .
C56F C 0.1042(2) 0.5293(3) 0.81901(11) 0.0393(13) Uani 1 1 d . . .
C57F C 0.0721(2) 0.4765(3) 0.80489(11) 0.0407(13) Uani 1 1 d . . .
C58F C 0.1085(2) 0.4219(3) 0.80839(12) 0.0419(13) Uani 1 1 d . . .
C59F C 0.1651(3) 0.4410(3) 0.82570(10) 0.0412(13) Uani 1 1 d . . .
C60F C 0.1607(3) 0.5046(3) 0.83142(10) 0.0500(16) Uani 1 1 d . . .
C61F C 0.2214(3) 0.4094(3) 0.82129(12) 0.0496(15) Uani 1 1 d . . .
C62F C 0.2788(3) 0.4482(3) 0.82066(11) 0.0475(15) Uani 1 1 d . . .
C63F C 0.3481(2) 0.5368(3) 0.78445(12) 0.0451(15) Uani 1 1 d . . .
C64F C 0.3484(2) 0.5687(3) 0.75625(12) 0.0373(12) Uani 1 1 d . . .
C65F C 0.2815(2) 0.5885(2) 0.70140(10) 0.0336(11) Uani 1 1 d . . .
C66F C 0.2246(3) 0.5708(3) 0.68467(11) 0.0448(14) Uani 1 1 d . . .
C67F C 0.1141(3) 0.4957(4) 0.68636(11) 0.0520(17) Uani 1 1 d . . .
C68F C 0.0785(2) 0.4512(3) 0.70428(11) 0.0464(15) Uani 1 1 d . . .
C69F C 0.0771(2) 0.3850(3) 0.75920(13) 0.0442(14) Uani 1 1 d . . .
C70F C 0.1107(3) 0.3750(3) 0.78813(13) 0.0433(14) Uani 1 1 d . . .
C1G C 0.24091(19) 0.4474(2) 0.91910(9) 0.0231(9) Uani 1 1 d . . .
C2G C 0.18895(19) 0.4838(2) 0.91494(10) 0.0259(10) Uani 1 1 d . . .
H2G H 0.1617 0.4753 0.8996 0.031 Uiso 1 1 calc R . .
C3G C 0.1776(2) 0.5330(2) 0.93370(12) 0.0360(12) Uani 1 1 d . . .
H3G H 0.1422 0.5572 0.9311 0.043 Uiso 1 1 calc R . .
C4G C 0.2177(3) 0.5465(3) 0.95601(13) 0.0445(14) Uani 1 1 d . . .
H4G H 0.2098 0.5802 0.9683 0.053 Uiso 1 1 calc R . .
C5G C 0.2699(3) 0.5106(3) 0.96040(11) 0.0427(14) Uani 1 1 d . . .
H5G H 0.2968 0.5197 0.9758 0.051 Uiso 1 1 calc R . .
C6G C 0.2826(2) 0.4598(2) 0.94155(11) 0.0329(11) Uani 1 1 d . . .
H6G H 0.3180 0.4355 0.9441 0.039 Uiso 1 1 calc R . .
Cl1G Cl 0.25261(8) 0.38337(7) 0.89656(3) 0.0538(4) Uani 1 1 d . . .
C1H C 0.23536(19) 0.4134(2) 0.58360(9) 0.0209(9) Uani 1 1 d . . .
C2H C 0.2740(2) 0.4169(2) 0.55983(11) 0.0331(11) Uani 1 1 d . . .
H2H H 0.3034 0.3859 0.5564 0.040 Uiso 1 1 calc R . .
C3H C 0.2683(2) 0.4676(3) 0.54099(12) 0.0437(14) Uani 1 1 d . . .
H3H H 0.2939 0.4706 0.5247 0.052 Uiso 1 1 calc R . .
C4H C 0.2258(3) 0.5127(2) 0.54617(12) 0.0430(14) Uani 1 1 d . . .
H4H H 0.2225 0.5466 0.5335 0.052 Uiso 1 1 calc R . .
C5H C 0.1876(2) 0.5088(2) 0.56994(12) 0.0366(12) Uani 1 1 d . . .
H5H H 0.1583 0.5399 0.5732 0.044 Uiso 1 1 calc R . .
C6H C 0.1924(2) 0.4590(2) 0.58908(10) 0.0289(10) Uani 1 1 d . . .
H6H H 0.1669 0.4565 0.6054 0.035 Uiso 1 1 calc R . .
Cl1H Cl 0.23936(7) 0.34854(6) 0.60656(3) 0.0467(4) Uani 1 1 d . . .
C1I C 0.2571(2) 0.5535(2) 0.42041(9) 0.0237(9) Uani 1 1 d . . .
C2I C 0.3072(2) 0.5174(2) 0.41450(10) 0.0273(10) Uani 1 1 d . . .
H2I H 0.3332 0.5274 0.3990 0.033 Uiso 1 1 calc R . .
C3I C 0.3192(2) 0.4654(2) 0.43179(11) 0.0366(12) Uani 1 1 d . . .
H3I H 0.3536 0.4404 0.4280 0.044 Uiso 1 1 calc R . .
C4I C 0.2805(3) 0.4509(2) 0.45450(12) 0.0416(13) Uani 1 1 d . . .
H4I H 0.2887 0.4161 0.4662 0.050 Uiso 1 1 calc R . .
C5I C 0.2299(2) 0.4873(3) 0.46007(11) 0.0412(13) Uani 1 1 d . . .
H5I H 0.2037 0.4767 0.4754 0.049 Uiso 1 1 calc R . .
C6I C 0.2169(2) 0.5397(2) 0.44326(10) 0.0325(11) Uani 1 1 d . . .
H6I H 0.1826 0.5647 0.4471 0.039 Uiso 1 1 calc R . .
Cl1I Cl 0.24483(7) 0.62109(6) 0.39978(3) 0.0437(3) Uani 1 1 d . . .
C1J C 0.26979(18) 0.58371(19) 0.08637(8) 0.0183(8) Uani 1 1 d . . .
C2J C 0.2287(2) 0.5842(2) 0.06322(10) 0.0305(10) Uani 1 1 d . . .
H2J H 0.2000 0.6163 0.0612 0.037 Uiso 1 1 calc R . .
C3J C 0.2307(2) 0.5361(3) 0.04301(11) 0.0388(12) Uani 1 1 d . . .
H3J H 0.2031 0.5360 0.0272 0.047 Uiso 1 1 calc R . .
C4J C 0.2729(3) 0.4886(2) 0.04592(11) 0.0390(13) Uani 1 1 d . . .
H4J H 0.2742 0.4566 0.0321 0.047 Uiso 1 1 calc R . .
C5J C 0.3135(2) 0.4887(2) 0.06944(12) 0.0364(12) Uani 1 1 d . . .
H5J H 0.3422 0.4565 0.0715 0.044 Uiso 1 1 calc R . .
C6J C 0.3118(2) 0.5364(2) 0.09014(10) 0.0257(9) Uani 1 1 d . . .
H6J H 0.3386 0.5361 0.1062 0.031 Uiso 1 1 calc R . .
Cl1J Cl 0.26978(6) 0.64556(6) 0.11127(2) 0.0334(3) Uani 1 1 d . . .

loop_
_atom_site_aniso_label
_atom_site_aniso_U_11
_atom_site_aniso_U_22
_atom_site_aniso_U_33
_atom_site_aniso_U_23
_atom_site_aniso_U_13
_atom_site_aniso_U_12
C1A 0.0143(17) 0.0089(19) 0.0141(17) 0.0005(14) -0.0010(13) -0.0011(14)
C2A 0.0120(16) 0.0089(19) 0.0119(17) -0.0012(13) 0.0005(13) -0.0012(14)
C3A 0.0178(18) 0.015(2) 0.0119(17) 0.0013(14) -0.0006(14) -0.0028(15)
C4A 0.0148(18) 0.019(2) 0.0131(18) 0.0039(15) -0.0031(14) -0.0021(15)
C5A 0.0170(18) 0.015(2) 0.0146(18) -0.0002(15) -0.0026(14) -0.0055(15)
C6A 0.0186(18) 0.015(2) 0.0115(17) -0.0046(14) 0.0019(14) -0.0052(15)
C7A 0.027(2) 0.020(2) 0.0100(17) 0.0020(15) 0.0022(15) 0.0008(17)
C8A 0.026(2) 0.022(2) 0.0136(18) -0.0014(16) 0.0067(15) 0.0006(17)
C9A 0.030(2) 0.024(2) 0.017(2) 0.0011(17) 0.0061(17) -0.0012(18)
C10A 0.042(3) 0.017(2) 0.017(2) 0.0023(16) -0.0019(18) 0.0068(19)
C11A 0.038(3) 0.026(3) 0.025(2) -0.0014(19) -0.0012(19) 0.018(2)
C12A 0.028(2) 0.035(3) 0.024(2) 0.0022(19) 0.0017(18) 0.005(2)
C13A 0.055(3) 0.022(3) 0.024(2) -0.0018(19) -0.006(2) 0.006(2)
C14A 0.0161(18) 0.020(2) 0.0117(17) -0.0031(15) 0.0000(14) 0.0001(15)
C15A 0.025(2) 0.017(2) 0.0166(19) 0.0000(15) -0.0033(16) 0.0019(16)
C16A 0.025(2) 0.020(2) 0.0176(19) -0.0051(16) -0.0021(16) -0.0054(17)
C17A 0.019(2) 0.034(3) 0.0122(18) -0.0047(17) -0.0007(15) 0.0000(18)
C18A 0.022(2) 0.027(2) 0.0130(18) 0.0024(16) 0.0005(15) 0.0075(17)
C19A 0.0195(19) 0.019(2) 0.0153(19) -0.0015(15) 0.0025(15) 0.0019(16)
C20A 0.022(2) 0.056(4) 0.028(2) 0.007(2) -0.0087(18) -0.003(2)
C21A 0.028(2) 0.017(2) 0.0092(17) -0.0007(15) -0.0031(15) -0.0007(16)
C22A 0.031(2) 0.020(2) 0.0168(19) 0.0018(16) -0.0106(17) -0.0030(18)
C23A 0.040(3) 0.024(2) 0.0137(19) -0.0003(17) -0.0052(18) -0.006(2)
C24A 0.046(3) 0.020(2) 0.0117(19) -0.0024(16) -0.0017(18) 0.008(2)
C25A 0.041(3) 0.025(3) 0.024(2) 0.0035(19) 0.0001(19) 0.018(2)
C26A 0.028(2) 0.031(3) 0.019(2) -0.0021(18) -0.0004(17) 0.0073(19)
C27A 0.064(4) 0.020(3) 0.027(2) 0.0050(19) 0.013(2) 0.005(2)
C28A 0.0167(18) 0.020(2) 0.0130(18) 0.0010(15) -0.0009(14) -0.0004(15)
C29A 0.023(2) 0.017(2) 0.019(2) -0.0035(16) 0.0022(16) 0.0006(16)
C30A 0.023(2) 0.022(2) 0.0181(19) 0.0007(16) 0.0011(16) -0.0064(17)
C31A 0.020(2) 0.032(3) 0.018(2) 0.0025(18) -0.0008(16) 0.0015(18)
C32A 0.020(2) 0.024(2) 0.020(2) -0.0046(17) -0.0007(16) 0.0048(17)
C33A 0.024(2) 0.013(2) 0.0160(19) -0.0006(15) -0.0045(15) -0.0004(16)
C34A 0.027(2) 0.050(3) 0.036(3) -0.010(2) 0.007(2) -0.005(2)
S1A 0.0183(5) 0.0155(5) 0.0144(4) 0.0012(4) 0.0023(3) 0.0048(4)
S2A 0.0146(4) 0.0185(5) 0.0141(4) 0.0025(4) -0.0010(3) 0.0042(4)
S3A 0.0190(5) 0.0131(5) 0.0143(4) 0.0001(4) -0.0033(3) 0.0023(4)
S4A 0.0164(4) 0.0162(5) 0.0144(4) -0.0021(4) -0.0001(3) 0.0026(4)
S5A 0.0217(5) 0.0259(6) 0.0185(5) -0.0030(4) 0.0078(4) -0.0050(4)
S6A 0.0187(5) 0.0281(6) 0.0194(5) 0.0113(4) -0.0045(4) -0.0049(4)
S7A 0.0235(5) 0.0237(6) 0.0188(5) 0.0020(4) -0.0098(4) -0.0068(4)
S8A 0.0221(5) 0.0265(6) 0.0197(5) -0.0115(4) 0.0050(4) -0.0087(4)
C1B 0.0140(17) 0.0086(19) 0.0180(18) -0.0015(14) -0.0020(14) 0.0006(14)
C2B 0.0096(16) 0.0100(19) 0.0139(17) 0.0016(14) -0.0015(13) -0.0007(13)
C3B 0.025(2) 0.018(2) 0.0123(18) -0.0037(15) -0.0032(15) 0.0077(16)
C4B 0.023(2) 0.012(2) 0.0141(18) -0.0017(15) -0.0004(15) 0.0068(16)
C5B 0.0166(18) 0.018(2) 0.0110(17) 0.0062(15) 0.0019(14) 0.0029(15)
C6B 0.0170(18) 0.015(2) 0.0114(17) -0.0014(14) -0.0007(14) 0.0025(15)
C7B 0.023(2) 0.020(2) 0.0126(18) 0.0036(15) -0.0021(15) -0.0002(16)
C8B 0.030(2) 0.015(2) 0.024(2) -0.0006(17) -0.0063(17) 0.0009(17)
C9B 0.030(2) 0.025(3) 0.023(2) -0.0024(18) -0.0011(17) 0.0064(19)
C10B 0.026(2) 0.028(3) 0.020(2) 0.0005(18) 0.0003(17) -0.0006(18)
C11B 0.024(2) 0.025(2) 0.025(2) -0.0027(18) -0.0003(17) -0.0096(18)
C12B 0.025(2) 0.018(2) 0.0179(19) -0.0029(16) 0.0043(16) -0.0024(17)
C13B 0.030(3) 0.051(4) 0.044(3) -0.017(3) -0.011(2) 0.008(2)
C14B 0.029(2) 0.019(2) 0.0106(18) -0.0029(15) 0.0029(15) 0.0022(17)
C15B 0.031(2) 0.020(2) 0.0160(19) 0.0026(16) 0.0074(16) 0.0003(18)
C16B 0.030(2) 0.023(2) 0.0121(18) 0.0008(16) 0.0062(16) 0.0022(18)
C17B 0.039(2) 0.016(2) 0.0134(19) -0.0051(16) -0.0028(17) -0.0055(18)
C18B 0.039(3) 0.022(2) 0.024(2) 0.0010(18) 0.0042(19) -0.016(2)
C19B 0.023(2) 0.032(3) 0.022(2) -0.0023(18) 0.0031(17) -0.0075(19)
C20B 0.049(3) 0.020(2) 0.019(2) 0.0023(18) -0.0042(19) -0.008(2)
C21B 0.0184(19) 0.020(2) 0.0111(17) -0.0017(15) -0.0010(14) -0.0020(16)
C22B 0.021(2) 0.017(2) 0.0168(19) -0.0014(15) 0.0005(15) -0.0010(16)
C23B 0.022(2) 0.021(2) 0.0148(18) -0.0041(16) -0.0009(15) 0.0042(17)
C24B 0.0186(19) 0.030(2) 0.0108(18) -0.0064(16) 0.0005(14) 0.0008(17)
C25B 0.021(2) 0.025(2) 0.0125(18) 0.0028(16) 0.0010(15) -0.0072(17)
C26B 0.0185(19) 0.020(2) 0.0129(18) 0.0019(15) -0.0029(14) -0.0013(16)
C27B 0.021(2) 0.050(3) 0.023(2) -0.001(2) 0.0060(17) 0.002(2)
C28B 0.026(2) 0.019(2) 0.0108(17) 0.0007(15) -0.0020(15) -0.0037(17)
C29B 0.022(2) 0.023(2) 0.0150(19) -0.0026(16) -0.0072(15) -0.0018(17)
C30B 0.030(2) 0.024(2) 0.0135(19) -0.0015(16) -0.0068(16) 0.0029(18)
C31B 0.044(3) 0.019(2) 0.0108(18) 0.0020(16) 0.0003(17) -0.0072(19)
C32B 0.039(3) 0.031(3) 0.021(2) -0.0030(19) 0.0005(19) -0.018(2)
C33B 0.024(2) 0.035(3) 0.020(2) 0.0019(19) 0.0024(17) -0.0079(19)
C34B 0.061(3) 0.021(3) 0.024(2) -0.0013(19) 0.005(2) -0.007(2)
S1B 0.0179(5) 0.0169(5) 0.0163(5) -0.0022(4) -0.0019(4) -0.0027(4)
S2B 0.0205(5) 0.0132(5) 0.0141(4) -0.0003(4) 0.0035(4) -0.0031(4)
S3B 0.0139(4) 0.0166(5) 0.0157(4) 0.0024(4) -0.0010(3) -0.0041(4)
S4B 0.0153(4) 0.0148(5) 0.0149(4) -0.0006(4) -0.0016(3) -0.0031(4)
S5B 0.0268(5) 0.0266(6) 0.0203(5) -0.0117(4) -0.0064(4) 0.0080(4)
S6B 0.0293(6) 0.0245(6) 0.0185(5) 0.0010(4) 0.0097(4) 0.0067(4)
S7B 0.0178(5) 0.0268(6) 0.0229(5) 0.0126(4) 0.0045(4) 0.0042(4)
S8B 0.0211(5) 0.0278(6) 0.0189(5) -0.0039(4) -0.0075(4) 0.0052(4)
C1C 0.036(3) 0.009(2) 0.045(3) -0.0018(19) -0.012(2) 0.0050(18)
C2C 0.032(2) 0.012(2) 0.042(3) -0.0162(19) -0.010(2) 0.0084(18)
C3C 0.031(2) 0.016(2) 0.041(3) -0.0146(19) -0.015(2) 0.0010(18)
C4C 0.028(2) 0.011(2) 0.044(3) -0.0031(19) -0.010(2) -0.0099(17)
C5C 0.040(3) 0.008(2) 0.044(3) 0.0087(19) -0.008(2) -0.0059(19)
C6C 0.032(2) 0.014(2) 0.039(3) -0.0025(19) -0.012(2) 0.0134(18)
C7C 0.021(2) 0.024(3) 0.035(2) -0.0107(19) -0.0078(18) 0.0166(18)
C8C 0.0148(19) 0.028(3) 0.033(2) -0.0055(19) -0.0096(17) 0.0130(17)
C9C 0.021(2) 0.025(2) 0.023(2) 0.0026(17) -0.0127(16) 0.0096(17)
C10C 0.030(2) 0.017(2) 0.031(2) 0.0079(18) -0.0096(19) 0.0106(18)
C11C 0.0065(17) 0.035(3) 0.031(2) -0.0035(19) -0.0030(15) 0.0065(17)
C12C 0.0099(18) 0.041(3) 0.030(2) 0.001(2) 0.0070(16) -0.0003(18)
C13C 0.0136(19) 0.035(3) 0.033(2) 0.009(2) 0.0114(17) -0.0069(18)
C14C 0.0110(18) 0.025(3) 0.039(3) 0.0032(19) 0.0004(17) -0.0094(17)
C15C 0.0087(17) 0.024(2) 0.035(2) -0.0051(18) -0.0063(16) -0.0008(16)
C16C 0.036(3) 0.019(2) 0.037(3) 0.019(2) -0.005(2) -0.0088(19)
C17C 0.041(3) 0.018(2) 0.026(2) 0.0170(18) -0.0096(19) 0.0002(19)
C18C 0.032(2) 0.036(3) 0.0128(19) 0.0153(18) 0.0000(17) 0.001(2)
C19C 0.030(2) 0.038(3) 0.0143(19) 0.0163(19) 0.0031(17) -0.006(2)
C20C 0.027(2) 0.035(3) 0.027(2) 0.019(2) 0.0042(18) -0.010(2)
C21C 0.030(2) 0.028(3) 0.024(2) -0.0194(19) -0.0040(18) 0.016(2)
C22C 0.030(2) 0.037(3) 0.017(2) -0.0162(19) 0.0009(17) 0.013(2)
C23C 0.023(2) 0.048(3) 0.0111(19) -0.0057(19) 0.0076(16) 0.012(2)
C24C 0.0149(19) 0.043(3) 0.022(2) -0.005(2) 0.0073(16) 0.0127(19)
C25C 0.024(2) 0.032(3) 0.031(2) -0.015(2) -0.0018(18) 0.018(2)
C26C 0.025(2) 0.035(3) 0.0085(17) 0.0041(17) -0.0082(15) 0.0090(19)
C27C 0.025(2) 0.032(3) 0.0101(18) -0.0084(17) -0.0081(15) 0.0025(18)
C28C 0.020(2) 0.027(2) 0.020(2) -0.0129(18) -0.0103(16) 0.0007(18)
C29C 0.0167(19) 0.025(2) 0.025(2) -0.0083(18) -0.0136(16) -0.0006(17)
C30C 0.020(2) 0.031(3) 0.0170(19) -0.0007(17) -0.0137(16) 0.0055(18)
C31C 0.0096(18) 0.037(3) 0.026(2) -0.0109(19) 0.0008(15) 0.0063(17)
C32C 0.0147(19) 0.042(3) 0.018(2) -0.0102(19) 0.0049(15) 0.0091(18)
C33C 0.018(2) 0.047(3) 0.016(2) -0.0015(19) 0.0106(16) 0.0009(19)
C34C 0.018(2) 0.044(3) 0.021(2) 0.008(2) 0.0089(16) -0.0069(19)
C35C 0.0043(17) 0.038(3) 0.032(2) -0.002(2) 0.0044(15) -0.0004(17)
C36C 0.017(2) 0.027(3) 0.027(2) -0.0118(18) -0.0077(16) 0.0118(17)
C37C 0.024(2) 0.017(2) 0.034(2) -0.0073(18) -0.0071(18) 0.0131(17)
C38C 0.033(2) 0.015(2) 0.032(2) 0.0033(18) -0.0101(19) 0.0107(18)
C39C 0.025(2) 0.023(2) 0.024(2) 0.0033(18) -0.0119(17) 0.0119(18)
C40C 0.0142(19) 0.031(3) 0.025(2) -0.0031(18) -0.0088(16) 0.0131(17)
C41C 0.038(3) 0.013(2) 0.037(3) 0.0130(19) -0.009(2) 0.0025(19)
C42C 0.031(2) 0.005(2) 0.049(3) 0.0022(19) -0.010(2) -0.0031(17)
C43C 0.029(2) 0.012(2) 0.047(3) 0.0092(19) -0.003(2) -0.0120(18)
C44C 0.031(2) 0.022(3) 0.039(3) 0.020(2) 0.004(2) -0.0105(19)
C45C 0.036(3) 0.024(3) 0.034(3) 0.022(2) 0.003(2) -0.004(2)
C46C 0.032(2) 0.013(2) 0.034(2) -0.0163(18) -0.0098(19) 0.0114(18)
C47C 0.025(2) 0.032(3) 0.018(2) -0.0165(18) -0.0025(16) 0.0131(19)
C48C 0.025(2) 0.027(2) 0.018(2) -0.0147(17) -0.0070(16) 0.0083(18)
C49C 0.028(2) 0.018(2) 0.028(2) -0.0162(18) -0.0123(18) 0.0024(18)
C50C 0.029(2) 0.006(2) 0.042(3) -0.0090(18) -0.011(2) 0.0033(17)
C51C 0.034(2) 0.038(3) 0.017(2) 0.0196(19) 0.0007(18) 0.005(2)
C52C 0.030(2) 0.035(3) 0.0147(19) 0.0097(18) -0.0086(17) 0.011(2)
C53C 0.027(2) 0.032(3) 0.0111(18) -0.0038(17) -0.0105(16) 0.0082(19)
C54C 0.030(2) 0.042(3) 0.0058(17) -0.0074(17) -0.0015(16) 0.009(2)
C55C 0.033(2) 0.044(3) 0.0096(18) 0.0083(18) 0.0039(17) 0.005(2)
C56C 0.019(2) 0.036(3) 0.018(2) -0.0136(18) -0.0121(16) 0.0065(18)
C57C 0.0125(18) 0.031(3) 0.023(2) -0.0058(18) -0.0107(15) 0.0050(17)
C58C 0.0067(17) 0.032(3) 0.032(2) -0.0058(19) -0.0066(16) -0.0036(16)
C59C 0.0153(19) 0.021(2) 0.041(3) -0.0068(19) -0.0079(18) -0.0094(17)
C60C 0.022(2) 0.021(2) 0.025(2) -0.0129(17) -0.0100(17) -0.0026(17)
C61C 0.031(2) 0.033(3) 0.0145(19) -0.0154(18) -0.0095(17) 0.012(2)
C62C 0.029(2) 0.024(2) 0.026(2) -0.0138(18) -0.0141(18) 0.0044(19)
C63C 0.018(2) 0.019(2) 0.044(3) 0.0044(19) -0.0028(18) -0.0125(17)
C64C 0.020(2) 0.030(3) 0.032(2) 0.010(2) 0.0042(18) -0.0136(19)
C65C 0.029(2) 0.042(3) 0.0067(17) -0.0014(17) 0.0059(16) 0.002(2)
C66C 0.025(2) 0.036(3) 0.0079(17) -0.0081(17) -0.0032(15) 0.0056(19)
C67C 0.024(2) 0.010(2) 0.034(2) -0.0119(17) -0.0104(18) -0.0019(16)
C68C 0.019(2) 0.017(2) 0.042(3) 0.0012(19) -0.0074(18) -0.0131(17)
C69C 0.023(2) 0.036(3) 0.026(2) 0.015(2) 0.0098(18) -0.0062(19)
C70C 0.024(2) 0.044(3) 0.0127(19) 0.0068(19) 0.0116(16) 0.004(2)
C1D 0.0077(18) 0.038(3) 0.033(2) 0.005(2) 0.0030(16) 0.0049(17)
C2D 0.0097(18) 0.042(3) 0.032(2) 0.000(2) -0.0081(17) 0.0046(18)
C3D 0.0113(19) 0.045(3) 0.034(2) -0.010(2) -0.0096(17) -0.0090(19)
C4D 0.0123(19) 0.029(3) 0.044(3) -0.001(2) 0.0003(18) -0.0105(18)
C5D 0.0105(18) 0.032(3) 0.036(2) 0.004(2) 0.0063(17) -0.0038(17)
C6D 0.017(2) 0.032(3) 0.027(2) 0.0067(19) 0.0062(17) 0.0155(18)
C7D 0.024(2) 0.027(3) 0.035(3) 0.008(2) 0.0065(19) 0.0190(19)
C8D 0.036(3) 0.015(2) 0.039(3) 0.0010(19) 0.011(2) 0.0144(19)
C9D 0.041(3) 0.018(2) 0.031(2) -0.0078(19) 0.012(2) 0.014(2)
C10D 0.027(2) 0.025(2) 0.022(2) -0.0025(18) 0.0122(17) 0.0126(18)
C11D 0.024(2) 0.037(3) 0.026(2) 0.014(2) -0.0008(17) 0.022(2)
C12D 0.018(2) 0.046(3) 0.023(2) 0.006(2) -0.0109(17) 0.012(2)
C13D 0.027(2) 0.051(3) 0.0132(19) 0.007(2) -0.0080(17) 0.011(2)
C14D 0.031(2) 0.042(3) 0.0136(19) 0.0137(19) -0.0009(17) 0.016(2)
C15D 0.035(3) 0.032(3) 0.029(2) 0.022(2) 0.006(2) 0.021(2)
C16D 0.035(3) 0.014(2) 0.039(3) 0.0157(19) 0.012(2) 0.0079(19)
C17D 0.031(2) 0.018(2) 0.040(3) 0.015(2) 0.010(2) -0.0022(19)
C18D 0.033(3) 0.013(2) 0.045(3) 0.002(2) 0.010(2) -0.0129(19)
C19D 0.042(3) 0.010(2) 0.050(3) -0.008(2) 0.010(2) -0.009(2)
C20D 0.048(3) 0.008(2) 0.041(3) 0.0052(19) 0.012(2) 0.008(2)
C21D 0.041(3) 0.017(2) 0.039(3) -0.019(2) 0.005(2) -0.006(2)
C22D 0.034(3) 0.030(3) 0.032(2) -0.018(2) -0.007(2) -0.011(2)
C23D 0.031(2) 0.041(3) 0.016(2) -0.0130(19) -0.0039(17) -0.006(2)
C24D 0.039(3) 0.034(3) 0.0132(19) -0.0131(18) 0.0034(18) 0.004(2)
C25D 0.039(3) 0.026(3) 0.027(2) -0.0175(19) 0.008(2) 0.004(2)
C26D 0.035(2) 0.034(3) 0.0126(19) 0.0002(18) 0.0096(17) 0.010(2)
C27D 0.019(2) 0.032(3) 0.020(2) 0.0029(18) 0.0113(16) 0.0060(18)
C28D 0.0162(19) 0.030(3) 0.028(2) 0.0071(19) 0.0126(16) 0.0037(17)
C29D 0.020(2) 0.028(3) 0.026(2) 0.0159(19) 0.0097(17) 0.0014(18)
C30D 0.026(2) 0.036(3) 0.0105(18) 0.0087(17) 0.0094(16) 0.0068(19)
C31D 0.043(3) 0.009(2) 0.046(3) -0.018(2) 0.003(2) 0.0021(19)
C32D 0.037(3) 0.030(3) 0.034(3) -0.026(2) -0.005(2) 0.001(2)
C33D 0.030(2) 0.028(3) 0.040(3) -0.021(2) -0.009(2) -0.010(2)
C34D 0.025(2) 0.015(2) 0.050(3) -0.010(2) 0.004(2) -0.0115(18)
C35D 0.035(3) 0.002(2) 0.053(3) -0.0040(19) 0.005(2) -0.0032(17)
C36D 0.036(3) 0.018(2) 0.031(2) -0.0085(18) 0.010(2) 0.0135(19)
C37D 0.030(2) 0.025(3) 0.022(2) -0.0078(18) 0.0112(18) 0.0130(19)
C38D 0.019(2) 0.027(2) 0.024(2) 0.0052(18) 0.0095(16) 0.0128(17)
C39D 0.0150(19) 0.036(3) 0.028(2) 0.0079(19) 0.0046(16) 0.0156(18)
C40D 0.028(2) 0.020(2) 0.035(3) 0.0088(19) 0.0058(19) 0.0186(19)
C41D 0.0130(19) 0.033(3) 0.025(2) 0.0050(18) 0.0103(16) 0.0065(17)
C42D 0.021(2) 0.032(3) 0.019(2) 0.0126(18) 0.0112(16) 0.0056(18)
C43D 0.025(2) 0.023(2) 0.032(2) 0.0170(19) 0.0141(18) -0.0005(18)
C44D 0.0157(19) 0.021(2) 0.038(3) 0.0076(19) 0.0041(17) -0.0096(17)
C45D 0.0102(18) 0.032(3) 0.034(2) 0.005(2) 0.0040(16) -0.0067(17)
C46D 0.032(2) 0.039(3) 0.0072(17) 0.0044(17) 0.0092(16) 0.012(2)
C47D 0.034(2) 0.045(3) 0.0056(17) 0.0031(18) 0.0008(16) 0.014(2)
C48D 0.036(3) 0.044(3) 0.0073(18) -0.0097(18) -0.0068(17) 0.008(2)
C49D 0.037(3) 0.035(3) 0.017(2) -0.0179(19) -0.0024(18) 0.006(2)
C50D 0.033(2) 0.034(3) 0.0140(19) -0.0081(18) 0.0074(17) 0.012(2)
C51D 0.030(2) 0.020(2) 0.036(3) 0.0161(19) 0.0048(19) 0.0136(19)
C52D 0.034(2) 0.010(2) 0.043(3) 0.0107(19) 0.013(2) 0.0039(18)
C53D 0.027(2) 0.018(2) 0.036(2) 0.0187(19) 0.0118(19) 0.0007(18)
C54D 0.028(2) 0.036(3) 0.0152(19) 0.0180(18) 0.0040(17) 0.008(2)
C55D 0.024(2) 0.035(3) 0.023(2) 0.0151(19) -0.0006(17) 0.013(2)
C56D 0.0095(18) 0.042(3) 0.024(2) 0.0079(19) -0.0048(15) 0.0086(18)
C57D 0.0080(18) 0.042(3) 0.032(2) 0.003(2) -0.0047(16) -0.0012(18)
C58D 0.0144(19) 0.042(3) 0.026(2) -0.006(2) -0.0086(16) -0.0075(19)
C59D 0.019(2) 0.052(3) 0.0134(19) -0.0019(19) -0.0119(16) 0.002(2)
C60D 0.018(2) 0.039(3) 0.0164(19) 0.0109(18) -0.0052(15) 0.0109(19)
C61D 0.022(2) 0.032(3) 0.033(2) -0.012(2) -0.0069(18) -0.0131(19)
C62D 0.023(2) 0.023(3) 0.048(3) -0.003(2) 0.005(2) -0.0169(19)
C63D 0.028(2) 0.027(3) 0.027(2) 0.0207(19) 0.0124(18) 0.0067(19)
C64D 0.036(2) 0.037(3) 0.0126(19) 0.0165(18) 0.0064(17) 0.014(2)
C65D 0.027(2) 0.048(3) 0.016(2) -0.011(2) -0.0103(17) 0.003(2)
C66D 0.026(2) 0.039(3) 0.028(2) -0.016(2) -0.0137(18) -0.005(2)
C67D 0.022(2) 0.019(2) 0.046(3) 0.001(2) 0.0066(19) -0.0133(18)
C68D 0.024(2) 0.016(2) 0.036(2) 0.0143(18) 0.0126(18) -0.0036(17)
C69D 0.027(2) 0.038(3) 0.0095(18) 0.0127(17) 0.0009(16) 0.0084(19)
C70D 0.027(2) 0.045(3) 0.0044(17) -0.0006(17) -0.0057(15) 0.003(2)
C1E 0.037(3) 0.022(3) 0.046(3) 0.021(2) -0.009(2) 0.010(2)
C2E 0.028(2) 0.030(3) 0.047(3) 0.011(2) -0.011(2) 0.016(2)
C3E 0.021(2) 0.049(3) 0.045(3) 0.012(3) -0.018(2) 0.006(2)
C4E 0.036(3) 0.034(3) 0.022(2) 0.011(2) -0.0156(19) -0.004(2)
C5E 0.034(3) 0.037(3) 0.025(2) 0.014(2) -0.0097(19) 0.001(2)
C6E 0.047(3) 0.010(2) 0.040(3) 0.0084(19) 0.001(2) 0.002(2)
C7E 0.048(3) 0.013(2) 0.051(3) -0.003(2) 0.000(2) 0.007(2)
C8E 0.054(3) 0.011(2) 0.036(3) -0.0093(19) -0.004(2) -0.009(2)
C9E 0.040(3) 0.019(2) 0.035(3) 0.0023(19) -0.006(2) -0.020(2)
C10E 0.040(3) 0.015(2) 0.037(3) 0.0123(19) -0.004(2) -0.011(2)
C11E 0.053(3) 0.022(3) 0.039(3) -0.018(2) -0.006(2) -0.007(2)
C12E 0.040(3) 0.026(3) 0.027(2) -0.0114(19) -0.013(2) -0.009(2)
C13E 0.049(3) 0.045(3) 0.015(2) -0.012(2) -0.012(2) -0.008(2)
C14E 0.052(3) 0.034(3) 0.024(2) -0.013(2) -0.001(2) 0.002(2)
C15E 0.052(3) 0.033(3) 0.029(3) -0.014(2) 0.001(2) 0.009(2)
C16E 0.038(3) 0.045(3) 0.016(2) -0.002(2) 0.0126(19) -0.001(2)
C17E 0.042(3) 0.038(3) 0.0108(19) 0.0055(18) 0.0085(18) -0.002(2)
C18E 0.027(2) 0.032(3) 0.031(2) 0.011(2) 0.0117(19) -0.007(2)
C19E 0.023(2) 0.037(3) 0.029(2) 0.005(2) 0.0053(18) -0.002(2)
C20E 0.044(3) 0.043(3) 0.027(2) -0.005(2) 0.017(2) 0.009(2)
C21E 0.034(3) 0.042(3) 0.047(3) -0.008(3) 0.013(2) 0.019(2)
C22E 0.056(3) 0.026(3) 0.042(3) -0.014(2) 0.009(3) 0.016(2)
C23E 0.044(3) 0.025(3) 0.046(3) -0.006(2) 0.005(2) 0.022(2)
C24E 0.024(2) 0.032(3) 0.057(3) 0.004(2) -0.002(2) 0.020(2)
C25E 0.020(2) 0.053(4) 0.044(3) 0.005(3) 0.007(2) 0.020(2)
C26E 0.0080(19) 0.048(3) 0.059(3) 0.003(3) 0.005(2) 0.006(2)
C27E 0.015(2) 0.050(3) 0.038(3) 0.002(2) 0.0093(19) -0.006(2)
C28E 0.017(2) 0.037(3) 0.036(3) 0.004(2) -0.0067(18) -0.0200(19)
C29E 0.027(2) 0.044(3) 0.039(3) 0.004(2) -0.015(2) -0.018(2)
C30E 0.012(2) 0.054(4) 0.038(3) 0.014(2) -0.0118(18) -0.004(2)
C31E 0.023(2) 0.042(3) 0.036(3) 0.005(2) -0.017(2) -0.011(2)
C32E 0.024(2) 0.049(3) 0.031(3) 0.013(2) -0.0152(19) 0.001(2)
C33E 0.023(2) 0.045(3) 0.037(3) 0.013(2) -0.011(2) 0.009(2)
C34E 0.017(2) 0.041(3) 0.060(3) 0.019(3) -0.006(2) 0.012(2)
C35E 0.0063(18) 0.047(3) 0.047(3) 0.006(2) -0.0078(18) -0.0001(19)
C36E 0.035(3) 0.029(3) 0.041(3) 0.016(2) -0.006(2) 0.015(2)
C37E 0.036(3) 0.026(3) 0.029(2) 0.018(2) -0.0012(19) 0.005(2)
C38E 0.034(2) 0.018(2) 0.029(2) 0.0079(18) 0.0040(19) -0.0032(19)
C39E 0.049(3) 0.010(2) 0.039(3) 0.0063(19) 0.009(2) 0.005(2)
C40E 0.043(3) 0.014(2) 0.046(3) 0.009(2) 0.004(2) 0.012(2)
C41E 0.021(2) 0.028(3) 0.053(3) 0.005(2) 0.009(2) 0.016(2)
C42E 0.039(3) 0.018(3) 0.053(3) 0.003(2) 0.012(2) 0.018(2)
C43E 0.050(3) 0.021(3) 0.045(3) -0.010(2) 0.013(2) 0.011(2)
C44E 0.050(3) 0.040(3) 0.041(3) 0.000(2) 0.023(3) 0.021(3)
C45E 0.026(2) 0.037(3) 0.056(3) 0.008(3) 0.021(2) 0.015(2)
C46E 0.067(4) 0.015(3) 0.039(3) -0.012(2) 0.012(3) 0.002(2)
C47E 0.049(3) 0.009(2) 0.039(3) -0.0025(19) 0.003(2) -0.004(2)
C48E 0.043(3) 0.019(3) 0.038(3) -0.003(2) -0.008(2) -0.015(2)
C49E 0.042(3) 0.028(3) 0.032(3) -0.009(2) -0.008(2) -0.022(2)
C50E 0.066(4) 0.022(3) 0.031(3) -0.016(2) 0.003(2) -0.002(2)
C51E 0.019(2) 0.048(3) 0.043(3) 0.009(2) 0.010(2) 0.004(2)
C52E 0.010(2) 0.051(3) 0.052(3) 0.017(3) 0.003(2) -0.005(2)
C53E 0.019(2) 0.029(3) 0.048(3) 0.011(2) -0.001(2) -0.0136(19)
C54E 0.023(2) 0.029(3) 0.037(3) 0.012(2) 0.0097(19) -0.0086(19)
C55E 0.029(2) 0.048(3) 0.033(3) 0.011(2) 0.017(2) 0.000(2)
C56E 0.045(3) 0.037(3) 0.017(2) 0.000(2) 0.013(2) 0.000(2)
C57E 0.052(3) 0.035(3) 0.022(2) -0.002(2) 0.016(2) 0.007(2)
C58E 0.046(3) 0.042(3) 0.016(2) -0.009(2) 0.006(2) -0.003(2)
C59E 0.051(3) 0.040(3) 0.0092(19) -0.0018(19) -0.0016(19) -0.007(2)
C60E 0.042(3) 0.041(3) 0.0085(19) 0.0021(18) 0.0061(18) -0.004(2)
C61E 0.040(3) 0.047(3) 0.018(2) 0.002(2) -0.0142(19) -0.016(2)
C62E 0.038(3) 0.024(3) 0.028(2) -0.0035(19) -0.017(2) -0.015(2)
C63E 0.029(2) 0.017(2) 0.040(3) 0.0012(19) 0.002(2) -0.0203(19)
C64E 0.029(2) 0.024(3) 0.028(2) 0.0077(19) 0.0042(18) -0.0118(19)
C65E 0.035(3) 0.039(3) 0.0122(19) 0.0074(18) -0.0043(17) -0.004(2)
C66E 0.041(3) 0.034(3) 0.016(2) 0.0040(19) -0.0112(19) -0.005(2)
C67E 0.025(2) 0.029(3) 0.037(3) -0.004(2) -0.0135(19) -0.017(2)
C68E 0.023(2) 0.029(3) 0.044(3) 0.003(2) -0.008(2) -0.019(2)
C69E 0.034(2) 0.023(2) 0.022(2) 0.0150(18) -0.0010(18) -0.0131(19)
C70E 0.035(3) 0.037(3) 0.023(2) 0.018(2) -0.0027(19) -0.005(2)
C1F 0.031(3) 0.062(4) 0.026(2) -0.006(2) -0.001(2) -0.003(3)
C2F 0.046(3) 0.072(4) 0.013(2) 0.005(2) 0.005(2) -0.005(3)
C3F 0.032(3) 0.118(6) 0.014(2) -0.016(3) -0.010(2) -0.015(3)
C4F 0.069(4) 0.062(4) 0.029(3) -0.019(3) 0.007(3) -0.025(3)
C5F 0.059(4) 0.051(4) 0.034(3) -0.019(3) -0.002(3) -0.009(3)
C6F 0.065(4) 0.070(5) 0.056(4) -0.040(4) 0.001(3) -0.028(4)
C7F 0.031(3) 0.072(5) 0.061(4) -0.048(3) 0.000(3) -0.026(3)
C8F 0.035(3) 0.039(3) 0.069(4) -0.012(3) -0.002(3) -0.022(3)
C9F 0.064(4) 0.027(3) 0.079(5) -0.022(3) 0.020(4) -0.024(3)
C10F 0.061(4) 0.034(3) 0.072(4) -0.022(3) 0.010(3) -0.011(3)
C11F 0.069(4) 0.005(2) 0.073(4) 0.006(2) 0.014(3) -0.008(2)
C12F 0.053(4) 0.029(3) 0.079(4) 0.029(3) 0.023(3) -0.011(3)
C13F 0.056(4) 0.053(4) 0.051(4) 0.035(3) 0.003(3) 0.000(3)
C14F 0.062(4) 0.032(3) 0.078(5) 0.033(3) -0.001(3) 0.022(3)
C15F 0.067(4) 0.007(3) 0.116(6) 0.017(3) 0.037(4) 0.010(3)
C16F 0.030(3) 0.046(4) 0.094(5) 0.043(4) 0.004(3) 0.019(3)
C17F 0.044(3) 0.087(5) 0.037(3) 0.028(3) -0.013(3) 0.007(3)
C18F 0.018(2) 0.064(4) 0.042(3) 0.010(3) -0.014(2) -0.005(2)
C19F 0.011(2) 0.066(4) 0.070(4) 0.030(3) 0.001(2) 0.012(2)
C20F 0.029(3) 0.044(4) 0.066(4) 0.017(3) 0.004(3) 0.031(3)
C21F 0.017(2) 0.054(4) 0.048(3) 0.004(3) 0.008(2) 0.002(2)
C22F 0.022(2) 0.051(4) 0.049(3) 0.011(3) 0.012(2) -0.011(2)
C23F 0.038(3) 0.038(3) 0.035(3) 0.006(2) 0.015(2) -0.017(2)
C24F 0.030(3) 0.057(4) 0.029(3) -0.007(2) 0.012(2) 0.001(2)
C25F 0.031(3) 0.046(4) 0.049(3) 0.006(3) 0.013(2) 0.014(2)
C26F 0.046(3) 0.048(4) 0.054(4) -0.007(3) 0.009(3) 0.015(3)
C27F 0.041(3) 0.042(4) 0.086(5) 0.001(3) 0.022(3) 0.023(3)
C28F 0.072(4) 0.019(3) 0.084(5) -0.006(3) 0.024(4) 0.016(3)
C29F 0.069(5) 0.035(4) 0.084(5) -0.016(3) 0.033(4) 0.008(3)
C30F 0.064(4) 0.042(4) 0.063(4) -0.020(3) 0.024(3) -0.004(3)
C31F 0.022(2) 0.056(4) 0.063(4) 0.008(3) 0.014(2) 0.018(2)
C32F 0.012(2) 0.057(4) 0.035(3) 0.006(2) 0.0077(18) -0.003(2)
C33F 0.010(2) 0.060(4) 0.053(3) -0.004(3) 0.004(2) -0.010(2)
C34F 0.013(2) 0.076(4) 0.040(3) -0.003(3) -0.0066(19) -0.011(2)
C35F 0.009(2) 0.090(5) 0.047(3) 0.015(3) -0.004(2) 0.013(3)
C36F 0.043(3) 0.042(4) 0.061(4) -0.006(3) 0.025(3) 0.024(3)
C37F 0.058(4) 0.053(4) 0.055(4) -0.019(3) 0.030(3) 0.002(3)
C38F 0.071(5) 0.044(4) 0.062(4) -0.032(3) 0.034(4) -0.014(3)
C39F 0.072(4) 0.023(3) 0.074(4) -0.025(3) 0.025(4) -0.005(3)
C40F 0.066(4) 0.030(3) 0.084(5) 0.010(3) 0.041(4) 0.031(3)
C41F 0.077(5) 0.011(3) 0.082(5) -0.020(3) 0.028(4) -0.009(3)
C42F 0.054(4) 0.026(3) 0.058(4) -0.019(3) 0.009(3) -0.020(3)
C43F 0.042(3) 0.029(3) 0.040(3) 0.002(2) 0.004(2) -0.032(2)
C44F 0.040(3) 0.020(3) 0.053(3) 0.012(2) 0.007(2) -0.012(2)
C45F 0.056(4) 0.011(3) 0.069(4) 0.016(2) 0.012(3) -0.003(2)
C46F 0.057(4) 0.034(3) 0.085(5) 0.040(3) 0.019(3) 0.024(3)
C47F 0.048(3) 0.038(4) 0.073(4) 0.029(3) 0.009(3) 0.033(3)
C48F 0.025(3) 0.068(5) 0.076(4) 0.036(4) -0.005(3) 0.025(3)
C49F 0.035(3) 0.109(6) 0.036(3) 0.035(4) -0.010(2) 0.014(3)
C50F 0.047(3) 0.055(4) 0.034(3) 0.024(3) -0.004(2) 0.011(3)
C51F 0.045(3) 0.053(4) 0.034(3) -0.018(3) 0.009(2) -0.023(3)
C52F 0.058(4) 0.074(5) 0.026(3) -0.019(3) -0.011(2) -0.040(3)
C53F 0.050(4) 0.092(5) 0.017(2) -0.004(3) -0.008(2) -0.021(3)
C54F 0.046(3) 0.100(6) 0.024(3) -0.023(3) 0.004(2) -0.030(4)
C55F 0.072(5) 0.071(5) 0.039(3) -0.029(3) 0.020(3) -0.031(4)
C56F 0.037(3) 0.054(4) 0.027(2) -0.010(2) 0.011(2) -0.001(3)
C57F 0.024(2) 0.067(4) 0.031(3) 0.007(3) 0.012(2) -0.004(2)
C58F 0.039(3) 0.046(3) 0.042(3) 0.016(3) 0.021(2) -0.004(2)
C59F 0.051(3) 0.057(4) 0.015(2) 0.013(2) 0.015(2) -0.007(3)
C60F 0.043(3) 0.091(5) 0.016(2) -0.006(3) 0.012(2) -0.021(3)
C61F 0.060(4) 0.061(4) 0.028(3) 0.019(3) 0.001(3) -0.003(3)
C62F 0.039(3) 0.077(5) 0.026(3) 0.017(3) -0.007(2) 0.004(3)
C63F 0.025(3) 0.064(4) 0.046(3) -0.004(3) -0.020(2) -0.023(3)
C64F 0.022(2) 0.042(3) 0.048(3) 0.000(2) 0.002(2) -0.021(2)
C65F 0.034(3) 0.037(3) 0.030(2) 0.012(2) 0.010(2) -0.013(2)
C66F 0.048(3) 0.063(4) 0.024(3) 0.021(3) 0.009(2) -0.003(3)
C67F 0.042(3) 0.089(5) 0.025(3) 0.000(3) -0.016(2) -0.014(3)
C68F 0.031(3) 0.081(5) 0.027(3) -0.013(3) -0.006(2) -0.026(3)
C69F 0.028(3) 0.047(4) 0.058(4) -0.009(3) 0.011(2) -0.030(2)
C70F 0.040(3) 0.038(3) 0.052(3) 0.012(3) 0.016(3) -0.024(2)
C1G 0.023(2) 0.024(2) 0.023(2) 0.0013(17) 0.0091(16) -0.0035(17)
C2G 0.020(2) 0.031(3) 0.027(2) 0.0074(19) 0.0005(17) -0.0025(18)
C3G 0.028(2) 0.025(3) 0.055(3) 0.007(2) 0.014(2) 0.004(2)
C4G 0.053(3) 0.028(3) 0.053(3) -0.008(2) 0.019(3) -0.015(3)
C5G 0.047(3) 0.054(4) 0.027(3) 0.005(2) -0.004(2) -0.031(3)
C6G 0.020(2) 0.039(3) 0.039(3) 0.017(2) -0.0011(19) -0.004(2)
Cl1G 0.0705(10) 0.0410(8) 0.0502(8) -0.0142(6) 0.0322(7) 0.0003(7)
C1H 0.023(2) 0.020(2) 0.020(2) 0.0006(16) -0.0101(16) -0.0050(17)
C2H 0.023(2) 0.032(3) 0.044(3) -0.011(2) 0.004(2) 0.005(2)
C3H 0.038(3) 0.052(4) 0.041(3) 0.006(3) 0.015(2) -0.019(3)
C4H 0.053(3) 0.026(3) 0.050(3) 0.012(2) -0.023(3) -0.023(3)
C5H 0.027(2) 0.022(3) 0.060(3) -0.005(2) -0.015(2) 0.004(2)
C6H 0.020(2) 0.037(3) 0.029(2) -0.009(2) 0.0023(17) -0.0028(19)
Cl1H 0.0607(9) 0.0358(8) 0.0433(7) 0.0158(6) -0.0320(6) -0.0135(6)
C1I 0.026(2) 0.022(2) 0.023(2) -0.0018(17) -0.0112(17) -0.0045(18)
C2I 0.025(2) 0.032(3) 0.025(2) -0.0068(19) 0.0001(18) -0.0018(19)
C3I 0.033(3) 0.029(3) 0.047(3) 0.000(2) -0.011(2) 0.002(2)
C4I 0.053(3) 0.027(3) 0.045(3) 0.013(2) -0.015(3) -0.014(2)
C5I 0.037(3) 0.051(4) 0.036(3) 0.007(2) 0.001(2) -0.026(3)
C6I 0.020(2) 0.041(3) 0.037(3) -0.012(2) -0.0019(19) -0.003(2)
Cl1I 0.0587(8) 0.0350(7) 0.0371(7) 0.0047(5) -0.0225(6) 0.0065(6)
C1J 0.020(2) 0.018(2) 0.0168(19) -0.0002(16) 0.0060(15) -0.0032(16)
C2J 0.023(2) 0.034(3) 0.035(3) 0.009(2) -0.0050(19) 0.001(2)
C3J 0.039(3) 0.046(3) 0.031(3) -0.002(2) -0.009(2) -0.015(2)
C4J 0.052(3) 0.026(3) 0.040(3) -0.016(2) 0.017(2) -0.020(2)
C5J 0.035(3) 0.019(3) 0.056(3) 0.007(2) 0.016(2) 0.001(2)
C6J 0.022(2) 0.028(3) 0.027(2) 0.0053(19) 0.0003(17) 0.0011(18)
Cl1J 0.0453(7) 0.0294(6) 0.0258(5) -0.0061(5) 0.0149(5) -0.0042(5)

loop_
_atom_type_symbol
_atom_type_description
_atom_type_scat_dispersion_real
_atom_type_scat_dispersion_imag
_atom_type_scat_source
C C 0.0033 0.0016 'International Tables Vol C Tables 4.2.6.8 and 6.1.1.4'
H H 0.0000 0.0000 'International Tables Vol C Tables 4.2.6.8 and 6.1.1.4'
S S 0.1246 0.1234 'International Tables Vol C Tables 4.2.6.8 and 6.1.1.4'
Cl Cl 0.1484 0.1585 'International Tables Vol C Tables 4.2.6.8 and 6.1.1.4'

loop_
_geom_angle_atom_site_label_1
_geom_angle_atom_site_label_2
_geom_angle_atom_site_label_3
_geom_angle
_geom_angle_site_symmetry_1
_geom_angle_site_symmetry_3
C2A C1A S1A 122.5(3) . .
C2A C1A S2A 123.1(3) . .
S1A C1A S2A 114.4(2) . .
C1A C2A S4A 123.7(3) . .
C1A C2A S3A 121.8(3) . .
S4A C2A S3A 114.37(19) . .
C4A C3A S1A 117.8(3) . .
C4A C3A S5A 125.2(3) . .
S1A C3A S5A 117.0(2) . .
C3A C4A S6A 124.4(3) . .
C3A C4A S2A 116.8(3) . .
S6A C4A S2A 118.5(2) . .
C6A C5A S7A 126.1(3) . .
C6A C5A S3A 116.8(3) . .
S7A C5A S3A 117.0(2) . .
C5A C6A S8A 124.6(3) . .
C5A C6A S4A 117.3(3) . .
S8A C6A S4A 118.0(2) . .
C8A C7A C12A 120.0(4) . .
C8A C7A S5A 122.0(3) . .
C12A C7A S5A 117.8(3) . .
C7A C8A C9A 119.4(4) . .
C7A C8A H8A 120.3 . .
C9A C8A H8A 120.3 . .
C8A C9A C10A 121.8(4) . .
C8A C9A H9A 119.1 . .
C10A C9A H9A 119.1 . .
C11A C10A C9A 117.7(4) . .
C11A C10A C13A 121.8(4) . .
C9A C10A C13A 120.5(4) . .
C10A C11A C12A 121.7(4) . .
C10A C11A H11A 119.1 . .
C12A C11A H11A 119.1 . .
C7A C12A C11A 119.4(4) . .
C7A C12A H12A 120.3 . .
C11A C12A H12A 120.3 . .
C10A C13A H13A 109.5 . .
C10A C13A H13B 109.5 . .
H13A C13A H13B 109.5 . .
C10A C13A H13C 109.5 . .
H13A C13A H13C 109.5 . .
H13B C13A H13C 109.5 . .
C15A C14A C19A 120.2(4) . .
C15A C14A S6A 124.8(3) . .
C19A C14A S6A 114.8(3) . .
C14A C15A C16A 119.1(4) . .
C14A C15A H15A 120.5 . .
C16A C15A H15A 120.5 . .
C15A C16A C17A 121.8(4) . .
C15A C16A H16A 119.1 . .
C17A C16A H16A 119.1 . .
C18A C17A C16A 117.7(4) . .
C18A C17A C20A 121.1(4) . .
C16A C17A C20A 121.2(4) . .
C19A C18A C17A 121.7(4) . .
C19A C18A H18A 119.1 . .
C17A C18A H18A 119.1 . .
C18A C19A C14A 119.3(4) . .
C18A C19A H19A 120.4 . .
C14A C19A H19A 120.4 . .
C17A C20A H20A 109.5 . .
C17A C20A H20B 109.5 . .
H20A C20A H20B 109.5 . .
C17A C20A H20C 109.5 . .
H20A C20A H20C 109.5 . .
H20B C20A H20C 109.5 . .
C26A C21A C22A 120.0(4) . .
C26A C21A S7A 118.1(3) . .
C22A C21A S7A 121.6(3) . .
C23A C22A C21A 119.8(4) . .
C23A C22A H22A 120.1 . .
C21A C22A H22A 120.1 . .
C22A C23A C24A 121.4(4) . .
C22A C23A H23A 119.3 . .
C24A C23A H23A 119.3 . .
C25A C24A C23A 118.0(4) . .
C25A C24A C27A 121.7(4) . .
C23A C24A C27A 120.2(5) . .
C24A C25A C26A 121.4(4) . .
C24A C25A H25A 119.3 . .
C26A C25A H25A 119.3 . .
C21A C26A C25A 119.4(4) . .
C21A C26A H26A 120.3 . .
C25A C26A H26A 120.3 . .
C24A C27A H27A 109.5 . .
C24A C27A H27B 109.5 . .
H27A C27A H27B 109.5 . .
C24A C27A H27C 109.5 . .
H27A C27A H27C 109.5 . .
H27B C27A H27C 109.5 . .
C33A C28A C29A 119.1(4) . .
C33A C28A S8A 116.7(3) . .
C29A C28A S8A 124.0(3) . .
C30A C29A C28A 119.7(4) . .
C30A C29A H29A 120.2 . .
C28A C29A H29A 120.2 . .
C31A C30A C29A 121.7(4) . .
C31A C30A H30A 119.2 . .
C29A C30A H30A 119.2 . .
C30A C31A C32A 118.1(4) . .
C30A C31A C34A 121.3(4) . .
C32A C31A C34A 120.6(4) . .
C33A C32A C31A 121.1(4) . .
C33A C32A H32A 119.4 . .
C31A C32A H32A 119.4 . .
C32A C33A C28A 120.3(4) . .
C32A C33A H33A 119.8 . .
C28A C33A H33A 119.8 . .
C31A C34A H34A 109.5 . .
C31A C34A H34B 109.5 . .
H34A C34A H34B 109.5 . .
C31A C34A H34C 109.5 . .
H34A C34A H34C 109.5 . .
H34B C34A H34C 109.5 . .
C3A S1A C1A 94.39(18) . .
C1A S2A C4A 94.38(17) . .
C2A S3A C5A 94.37(18) . .
C2A S4A C6A 94.19(17) . .
C3A S5A C7A 100.75(18) . .
C4A S6A C14A 103.24(18) . .
C5A S7A C21A 100.92(18) . .
C6A S8A C28A 103.38(18) . .
C2B C1B S2B 123.4(3) . .
C2B C1B S1B 122.3(3) . .
S2B C1B S1B 114.3(2) . .
C1B C2B S4B 122.8(3) . .
C1B C2B S3B 122.3(3) . .
S4B C2B S3B 114.7(2) . .
C4B C3B S5B 124.5(3) . .
C4B C3B S1B 116.9(3) . .
S5B C3B S1B 118.4(2) . .
C3B C4B S2B 117.5(3) . .
C3B C4B S6B 125.5(3) . .
S2B C4B S6B 117.0(2) . .
C6B C5B S7B 123.8(3) . .
C6B C5B S3B 117.1(3) . .
S7B C5B S3B 118.8(2) . .
C5B C6B S8B 126.2(3) . .
C5B C6B S4B 117.2(3) . .
S8B C6B S4B 116.6(2) . .
C8B C7B C12B 119.2(4) . .
C8B C7B S5B 124.3(3) . .
C12B C7B S5B 116.2(3) . .
C9B C8B C7B 119.6(4) . .
C9B C8B H8B 120.2 . .
C7B C8B H8B 120.2 . .
C8B C9B C10B 121.9(4) . .
C8B C9B H9B 119.0 . .
C10B C9B H9B 119.0 . .
C11B C10B C9B 117.4(4) . .
C11B C10B C13B 121.8(4) . .
C9B C10B C13B 120.7(4) . .
C12B C11B C10B 121.9(4) . .
C12B C11B H11B 119.1 . .
C10B C11B H11B 119.1 . .
C11B C12B C7B 119.9(4) . .
C11B C12B H12B 120.1 . .
C7B C12B H12B 120.1 . .
C10B C13B H13D 109.5 . .
C10B C13B H13E 109.5 . .
H13D C13B H13E 109.5 . .
C10B C13B H13F 109.5 . .
H13D C13B H13F 109.5 . .
H13E C13B H13F 109.5 . .
C15B C14B C19B 119.5(4) . .
C15B C14B S6B 123.1(3) . .
C19B C14B S6B 117.3(3) . .
C14B C15B C16B 120.1(4) . .
C14B C15B H15B 120.0 . .
C16B C15B H15B 120.0 . .
C15B C16B C17B 121.4(4) . .
C15B C16B H16B 119.3 . .
C17B C16B H16B 119.3 . .
C18B C17B C16B 118.0(4) . .
C18B C17B C20B 122.1(4) . .
C16B C17B C20B 120.0(4) . .
C17B C18B C19B 121.5(4) . .
C17B C18B H18B 119.3 . .
C19B C18B H18B 119.3 . .
C18B C19B C14B 119.6(4) . .
C18B C19B H19B 120.2 . .
C14B C19B H19B 120.2 . .
C17B C20B H20D 109.5 . .
C17B C20B H20E 109.5 . .
H20D C20B H20E 109.5 . .
C17B C20B H20F 109.5 . .
H20D C20B H20F 109.5 . .
H20E C20B H20F 109.5 . .
C22B C21B C26B 119.1(4) . .
C22B C21B S7B 124.8(3) . .
C26B C21B S7B 115.8(3) . .
C21B C22B C23B 119.9(4) . .
C21B C22B H22B 120.0 . .
C23B C22B H22B 120.0 . .
C24B C23B C22B 121.4(4) . .
C24B C23B H23B 119.3 . .
C22B C23B H23B 119.3 . .
C23B C24B C25B 117.7(4) . .
C23B C24B C27B 121.2(4) . .
C25B C24B C27B 121.1(4) . .
C26B C25B C24B 121.1(4) . .
C26B C25B H25B 119.4 . .
C24B C25B H25B 119.4 . .
C25B C26B C21B 120.6(4) . .
C25B C26B H26B 119.7 . .
C21B C26B H26B 119.7 . .
C24B C27B H27D 109.5 . .
C24B C27B H27E 109.5 . .
H27D C27B H27E 109.5 . .
C24B C27B H27F 109.5 . .
H27D C27B H27F 109.5 . .
H27E C27B H27F 109.5 . .
C29B C28B C33B 119.4(4) . .
C29B C28B S8B 122.2(3) . .
C33B C28B S8B 118.3(3) . .
C28B C29B C30B 120.5(4) . .
C28B C29B H29B 119.8 . .
C30B C29B H29B 119.8 . .
C29B C30B C31B 121.1(4) . .
C29B C30B H30B 119.4 . .
C31B C30B H30B 119.4 . .
C32B C31B C30B 117.8(4) . .
C32B C31B C34B 121.8(4) . .
C30B C31B C34B 120.5(4) . .
C31B C32B C33B 121.6(4) . .
C31B C32B H32B 119.2 . .
C33B C32B H32B 119.2 . .
C32B C33B C28B 119.7(4) . .
C32B C33B H33B 120.2 . .
C28B C33B H33B 120.2 . .
C31B C34B H34D 109.5 . .
C31B C34B H34E 109.5 . .
H34D C34B H34E 109.5 . .
C31B C34B H34F 109.5 . .
H34D C34B H34F 109.5 . .
H34E C34B H34F 109.5 . .
C3B S1B C1B 94.42(18) . .
C4B S2B C1B 94.50(18) . .
C2B S3B C5B 94.21(17) . .
C2B S4B C6B 94.26(17) . .
C3B S5B C7B 102.92(19) . .
C4B S6B C14B 101.24(18) . .
C5B S7B C21B 103.35(18) . .
C6B S8B C28B 100.12(18) . .
C6C C1C C5C 120.4(4) . .
C6C C1C C2C 119.5(5) . .
C5C C1C C2C 107.1(4) . .
C21C C2C C1C 119.9(4) . .
C21C C2C C3C 120.1(4) . .
C1C C2C C3C 107.7(4) . .
C62C C3C C4C 122.0(4) . .
C62C C3C C2C 120.5(5) . .
C4C C3C C2C 108.6(4) . .
C63C C4C C3C 120.6(4) . .
C63C C4C C5C 121.8(4) . .
C3C C4C C5C 107.7(4) . .
C16C C5C C1C 120.1(4) . .
C16C C5C C4C 119.7(5) . .
C1C C5C C4C 109.0(4) . .
C1C C6C C7C 120.1(4) . .
C1C C6C C10C 118.8(4) . .
C7C C6C C10C 108.9(4) . .
C25C C7C C6C 119.9(4) . .
C25C C7C C8C 119.6(4) . .
C6C C7C C8C 107.9(4) . .
C11C C8C C9C 119.4(4) . .
C11C C8C C7C 119.7(4) . .
C9C C8C C7C 108.2(4) . .
C30C C9C C8C 119.9(4) . .
C30C C9C C10C 119.3(4) . .
C8C C9C C10C 108.1(4) . .
C17C C10C C9C 119.6(4) . .
C17C C10C C6C 120.9(4) . .
C9C C10C C6C 107.0(4) . .
C8C C11C C15C 120.7(4) . .
C8C C11C C12C 120.4(4) . .
C15C C11C C12C 107.1(4) . .
C24C C12C C13C 119.9(4) . .
C24C C12C C11C 119.8(4) . .
C13C C12C C11C 108.4(4) . .
C69C C13C C14C 120.8(4) . .
C69C C13C C12C 121.7(4) . .
C14C C13C C12C 108.3(4) . .
C68C C14C C13C 121.5(4) . .
C68C C14C C15C 121.7(4) . .
C13C C14C C15C 107.1(4) . .
C29C C15C C11C 120.1(4) . .
C29C C15C C14C 119.4(4) . .
C11C C15C C14C 109.1(4) . .
C5C C16C C20C 119.7(4) . .
C5C C16C C17C 120.4(5) . .
C20C C16C C17C 108.3(4) . .
C10C C17C C18C 120.8(4) . .
C10C C17C C16C 119.4(4) . .
C18C C17C C16C 106.8(4) . .
C26C C18C C17C 120.0(4) . .
C26C C18C C19C 119.8(4) . .
C17C C18C C19C 108.8(4) . .
C65C C19C C20C 121.4(4) . .
C65C C19C C18C 121.2(4) . .
C20C C19C C18C 108.0(4) . .
C64C C20C C19C 121.4(5) . .
C64C C20C C16C 121.6(4) . .
C19C C20C C16C 108.1(4) . .
C2C C21C C25C 120.7(4) . .
C2C C21C C22C 120.5(4) . .
C25C C21C C22C 108.0(4) . .
C23C C22C C61C 121.7(4) . .
C23C C22C C21C 108.6(4) . .
C61C C22C C21C 120.2(4) . .
C70C C23C C22C 121.5(4) . .
C70C C23C C24C 121.5(4) . .
C22C C23C C24C 107.8(4) . .
C12C C24C C25C 120.1(4) . .
C12C C24C C23C 119.7(4) . .
C25C C24C C23C 108.5(4) . .
C7C C25C C24C 120.3(4) . .
C7C C25C C21C 119.9(5) . .
C24C C25C C21C 107.0(4) . .
C18C C26C C27C 119.8(4) . .
C18C C26C C30C 119.9(4) . .
C27C C26C C30C 108.3(4) . .
C66C C27C C26C 122.0(4) . .
C66C C27C C28C 120.6(4) . .
C26C C27C C28C 108.4(4) . .
C67C C28C C27C 121.5(4) . .
C67C C28C C29C 121.7(4) . .
C27C C28C C29C 107.5(4) . .
C15C C29C C30C 120.1(4) . .
C15C C29C C28C 119.7(4) . .
C30C C29C C28C 108.5(4) . .
C9C C30C C29C 119.8(4) . .
C9C C30C C26C 120.3(4) . .
C29C C30C C26C 107.3(4) . .
C36C C31C C35C 120.2(4) . .
C36C C31C C32C 120.4(4) . .
C35C C31C C32C 107.1(4) . .
C47C C32C C33C 119.6(4) . .
C47C C32C C31C 120.2(4) . .
C33C C32C C31C 108.4(4) . .
C65C C33C C34C 121.0(4) . .
C65C C33C C32C 121.5(4) . .
C34C C33C C32C 108.0(4) . .
C64C C34C C33C 121.4(4) . .
C64C C34C C35C 121.6(4) . .
C33C C34C C35C 107.7(4) . .
C58C C35C C31C 120.1(4) . .
C58C C35C C34C 119.8(4) . .
C31C C35C C34C 108.7(4) . .
C31C C36C C40C 119.7(4) . .
C31C C36C C37C 119.8(4) . .
C40C C36C C37C 108.0(4) . .
C46C C37C C38C 119.7(4) . .
C46C C37C C36C 119.1(4) . .
C38C C37C C36C 108.1(4) . .
C41C C38C C37C 120.0(4) . .
C41C C38C C39C 119.6(4) . .
C37C C38C C39C 108.1(4) . .
C52C C39C C38C 119.7(4) . .
C52C C39C C40C 119.5(4) . .
C38C C39C C40C 108.0(4) . .
C57C C40C C36C 120.1(4) . .
C57C C40C C39C 119.5(4) . .
C36C C40C C39C 107.9(4) . .
C38C C41C C42C 120.2(4) . .
C38C C41C C45C 120.8(4) . .
C42C C41C C45C 106.7(4) . .
C50C C42C C43C 120.0(4) . .
C50C C42C C41C 120.2(4) . .
C43C C42C C41C 108.1(4) . .
C44C C43C C68C 121.4(4) . .
C44C C43C C42C 108.6(4) . .
C68C C43C C42C 120.8(4) . .
C69C C44C C43C 121.7(4) . .
C69C C44C C45C 121.2(5) . .
C43C C44C C45C 108.0(4) . .
C51C C45C C44C 120.0(5) . .
C51C C45C C41C 119.7(4) . .
C44C C45C C41C 108.6(4) . .
C37C C46C C50C 120.3(4) . .
C37C C46C C47C 120.6(4) . .
C50C C46C C47C 106.7(4) . .
C32C C47C C48C 120.6(4) . .
C32C C47C C46C 120.0(4) . .
C48C C47C C46C 108.0(4) . .
C66C C48C C49C 121.9(4) . .
C66C C48C C47C 120.6(4) . .
C49C C48C C47C 108.5(4) . .
C67C C49C C48C 121.3(4) . .
C67C C49C C50C 121.2(4) . .
C48C C49C C50C 108.2(4) . .
C42C C50C C49C 120.1(4) . .
C42C C50C C46C 119.6(4) . .
C49C C50C C46C 108.6(4) . .
C45C C51C C55C 120.1(4) . .
C45C C51C C52C 120.3(4) . .
C55C C51C C52C 108.5(4) . .
C39C C52C C53C 120.5(4) . .
C39C C52C C51C 119.9(4) . .
C53C C52C C51C 106.8(4) . .
C56C C53C C52C 120.0(4) . .
C56C C53C C54C 119.2(4) . .
C52C C53C C54C 109.0(4) . .
C61C C54C C55C 121.7(4) . .
C61C C54C C53C 121.7(4) . .
C55C C54C C53C 107.3(4) . .
C70C C55C C51C 121.7(5) . .
C70C C55C C54C 120.6(4) . .
C51C C55C C54C 108.4(4) . .
C53C C56C C60C 120.3(4) . .
C53C C56C C57C 119.6(4) . .
C60C C56C C57C 108.3(4) . .
C40C C57C C56C 120.9(4) . .
C40C C57C C58C 120.1(4) . .
C56C C57C C58C 106.7(4) . .
C35C C58C C59C 119.6(4) . .
C35C C58C C57C 119.8(4) . .
C59C C58C C57C 108.5(4) . .
C63C C59C C60C 121.3(4) . .
C63C C59C C58C 121.9(4) . .
C60C C59C C58C 108.0(4) . .
C59C C60C C62C 121.2(4) . .
C59C C60C C56C 108.6(4) . .
C62C C60C C56C 121.0(4) . .
C54C C61C C22C 115.3(4) . .
C54C C61C C62C 119.0(4) . .
C22C C61C C62C 119.1(4) . .
C3C C62C C60C 115.6(4) . .
C3C C62C C61C 119.2(4) . .
C60C C62C C61C 118.5(4) . .
C59C C63C C4C 116.8(4) . .
C59C C63C C64C 118.4(4) . .
C4C C63C C64C 118.3(4) . .
C34C C64C C20C 116.3(4) . .
C34C C64C C63C 118.5(4) . .
C20C C64C C63C 118.6(4) . .
C33C C65C C19C 116.1(4) . .
C33C C65C C66C 118.2(4) . .
C19C C65C C66C 119.0(4) . .
C48C C66C C27C 116.2(4) . .
C48C C66C C65C 119.1(4) . .
C27C C66C C65C 117.9(4) . .
C28C C67C C49C 116.1(4) . .
C28C C67C C68C 118.3(4) . .
C49C C67C C68C 119.1(4) . .
C14C C68C C43C 115.9(4) . .
C14C C68C C67C 118.9(4) . .
C43C C68C C67C 118.5(4) . .
C44C C69C C13C 116.2(4) . .
C44C C69C C70C 118.7(4) . .
C13C C69C C70C 117.9(4) . .
C23C C70C C55C 116.5(4) . .
C23C C70C C69C 119.0(4) . .
C55C C70C C69C 118.0(4) . .
C6D C1D C5D 120.2(4) . .
C6D C1D C2D 120.7(4) . .
C5D C1D C2D 107.0(4) . .
C12D C2D C3D 121.0(4) . .
C12D C2D C1D 119.2(5) . .
C3D C2D C1D 108.3(4) . .
C66D C3D C4D 121.6(4) . .
C66D C3D C2D 120.7(5) . .
C4D C3D C2D 108.6(4) . .
C67D C4D C3D 121.7(4) . .
C67D C4D C5D 121.0(4) . .
C3D C4D C5D 107.5(4) . .
C28D C5D C1D 120.3(4) . .
C28D C5D C4D 119.8(4) . .
C1D C5D C4D 108.6(4) . .
C1D C6D C10D 119.8(4) . .
C1D C6D C7D 119.3(4) . .
C10D C6D C7D 108.0(4) . .
C11D C7D C8D 119.9(4) . .
C11D C7D C6D 119.5(5) . .
C8D C7D C6D 107.9(4) . .
C20D C8D C9D 120.7(5) . .
C20D C8D C7D 119.5(4) . .
C9D C8D C7D 107.8(4) . .
C25D C9D C10D 119.5(4) . .
C25D C9D C8D 119.3(4) . .
C10D C9D C8D 108.2(4) . .
C27D C10D C6D 119.5(4) . .
C27D C10D C9D 119.9(4) . .
C6D C10D C9D 108.1(4) . .
C7D C11D C12D 120.4(4) . .
C7D C11D C15D 119.5(5) . .
C12D C11D C15D 107.5(4) . .
C2D C12D C11D 120.9(4) . .
C2D C12D C13D 118.8(5) . .
C11D C12D C13D 108.6(4) . .
C65D C13D C14D 121.1(4) . .
C65D C13D C12D 121.5(5) . .
C14D C13D C12D 107.9(4) . .
C64D C14D C13D 121.6(4) . .
C64D C14D C15D 120.7(5) . .
C13D C14D C15D 108.3(4) . .
C16D C15D C11D 120.5(4) . .
C16D C15D C14D 120.3(4) . .
C11D C15D C14D 107.6(5) . .
C15D C16D C20D 120.0(4) . .
C15D C16D C17D 119.7(4) . .
C20D C16D C17D 108.7(4) . .
C63D C17D C18D 121.6(4) . .
C63D C17D C16D 121.2(5) . .
C18D C17D C16D 107.9(4) . .
C62D C18D C17D 121.2(4) . .
C62D C18D C19D 121.4(5) . .
C17D C18D C19D 107.9(4) . .
C21D C19D C20D 120.5(4) . .
C21D C19D C18D 119.6(5) . .
C20D C19D C18D 108.3(4) . .
C8D C20D C16D 120.6(5) . .
C8D C20D C19D 119.1(4) . .
C16D C20D C19D 107.2(4) . .
C19D C21D C25D 120.8(5) . .
C19D C21D C22D 120.7(4) . .
C25D C21D C22D 107.9(4) . .
C23D C22D C61D 121.1(5) . .
C23D C22D C21D 108.0(4) . .
C61D C22D C21D 120.9(5) . .
C70D C23D C22D 121.5(4) . .
C70D C23D C24D 121.0(4) . .
C22D C23D C24D 108.4(4) . .
C26D C24D C25D 119.9(4) . .
C26D C24D C23D 120.2(4) . .
C25D C24D C23D 108.1(4) . .
C9D C25D C24D 120.6(5) . .
C9D C25D C21D 119.6(5) . .
C24D C25D C21D 107.6(4) . .
C24D C26D C30D 119.5(4) . .
C24D C26D C27D 120.2(4) . .
C30D C26D C27D 108.6(4) . .
C10D C27D C28D 120.5(4) . .
C10D C27D C26D 119.9(4) . .
C28D C27D C26D 106.8(4) . .
C5D C28D C27D 119.7(4) . .
C5D C28D C29D 120.3(4) . .
C27D C28D C29D 108.4(4) . .
C68D C29D C30D 121.4(4) . .
C68D C29D C28D 120.8(4) . .
C30D C29D C28D 108.2(4) . .
C69D C30D C29D 121.7(4) . .
C69D C30D C26D 121.8(4) . .
C29D C30D C26D 108.0(4) . .
C36D C31D C32D 120.1(5) . .
C36D C31D C35D 120.3(5) . .
C32D C31D C35D 107.7(4) . .
C49D C32D C31D 120.1(5) . .
C49D C32D C33D 120.3(5) . .
C31D C32D C33D 108.0(4) . .
C34D C33D C66D 121.5(4) . .
C34D C33D C32D 108.2(4) . .
C66D C33D C32D 120.9(5) . .
C33D C34D C67D 121.5(4) . .
C33D C34D C35D 108.2(4) . .
C67D C34D C35D 121.6(5) . .
C52D C35D C31D 120.7(4) . .
C52D C35D C34D 119.2(4) . .
C31D C35D C34D 107.8(4) . .
C31D C36D C37D 119.8(4) . .
C31D C36D C40D 119.3(4) . .
C37D C36D C40D 107.9(4) . .
C50D C37D C36D 119.6(4) . .
C50D C37D C38D 119.7(4) . .
C36D C37D C38D 108.4(4) . .
C41D C38D C37D 119.4(4) . .
C41D C38D C39D 120.3(4) . .
C37D C38D C39D 107.2(4) . .
C56D C39D C40D 120.2(4) . .
C56D C39D C38D 118.7(4) . .
C40D C39D C38D 108.7(4) . .
C51D C40D C39D 120.1(4) . .
C51D C40D C36D 119.7(4) . .
C39D C40D C36D 107.8(4) . .
C38D C41D C42D 120.7(4) . .
C38D C41D C45D 119.9(4) . .
C42D C41D C45D 106.9(4) . .
C46D C42D C43D 120.1(4) . .
C46D C42D C41D 119.6(4) . .
C43D C42D C41D 108.7(4) . .
C63D C43D C44D 120.9(4) . .
C63D C43D C42D 121.6(4) . .
C44D C43D C42D 108.3(4) . .
C62D C44D C43D 121.3(4) . .
C62D C44D C45D 122.0(4) . .
C43D C44D C45D 107.8(4) . .
C57D C45D C44D 120.0(4) . .
C57D C45D C41D 120.0(4) . .
C44D C45D C41D 108.3(4) . .
C42D C46D C50D 120.4(4) . .
C42D C46D C47D 119.7(4) . .
C50D C46D C47D 107.9(4) . .
C48D C47D C64D 121.5(4) . .
C48D C47D C46D 108.2(4) . .
C64D C47D C46D 120.9(4) . .
C47D C48D C65D 121.2(4) . .
C47D C48D C49D 108.1(4) . .
C65D C48D C49D 121.2(5) . .
C32D C49D C50D 120.1(4) . .
C32D C49D C48D 119.8(4) . .
C50D C49D C48D 108.3(4) . .
C37D C50D C46D 120.2(4) . .
C37D C50D C49D 120.3(4) . .
C46D C50D C49D 107.4(4) . .
C40D C51D C55D 119.9(4) . .
C40D C51D C52D 120.2(4) . .
C55D C51D C52D 107.2(4) . .
C35D C52D C51D 119.7(4) . .
C35D C52D C53D 121.1(4) . .
C51D C52D C53D 107.8(4) . .
C54D C53D C68D 121.2(4) . .
C54D C53D C52D 109.0(4) . .
C68D C53D C52D 120.5(4) . .
C69D C54D C53D 121.9(4) . .
C69D C54D C55D 121.9(4) . .
C53D C54D C55D 107.0(4) . .
C60D C55D C51D 120.7(4) . .
C60D C55D C54D 118.7(4) . .
C51D C55D C54D 109.0(4) . .
C39D C56D C57D 120.9(4) . .
C39D C56D C60D 119.4(4) . .
C57D C56D C60D 107.0(4) . .
C45D C57D C56D 120.3(4) . .
C45D C57D C58D 119.5(4) . .
C56D C57D C58D 108.8(4) . .
C61D C58D C59D 121.5(4) . .
C61D C58D C57D 121.6(4) . .
C59D C58D C57D 107.7(4) . .
C70D C59D C58D 120.9(4) . .
C70D C59D C60D 122.1(4) . .
C58D C59D C60D 108.0(4) . .
C55D C60D C59D 120.1(4) . .
C55D C60D C56D 119.8(4) . .
C59D C60D C56D 108.4(4) . .
C58D C61D C22D 116.3(4) . .
C58D C61D C62D 118.7(4) . .
C22D C61D C62D 118.3(4) . .
C44D C62D C18D 116.5(5) . .
C44D C62D C61D 117.9(4) . .
C18D C62D C61D 118.9(4) . .
C17D C63D C43D 115.9(4) . .
C17D C63D C64D 118.9(4) . .
C43D C63D C64D 118.6(4) . .
C14D C64D C47D 115.8(5) . .
C14D C64D C63D 118.9(4) . .
C47D C64D C63D 118.8(4) . .
C13D C65D C48D 116.1(5) . .
C13D C65D C66D 118.8(4) . .
C48D C65D C66D 118.8(4) . .
C3D C66D C33D 115.5(5) . .
C3D C66D C65D 118.9(5) . .
C33D C66D C65D 118.6(4) . .
C4D C67D C34D 115.8(5) . .
C4D C67D C68D 118.9(4) . .
C34D C67D C68D 118.3(4) . .
C29D C68D C53D 115.7(4) . .
C29D C68D C67D 118.8(4) . .
C53D C68D C67D 119.0(4) . .
C30D C69D C54D 115.7(4) . .
C30D C69D C70D 118.5(4) . .
C54D C69D C70D 118.9(4) . .
C23D C70D C59D 116.3(4) . .
C23D C70D C69D 118.7(4) . .
C59D C70D C69D 118.1(4) . .
C6E C1E C5E 119.6(4) . .
C6E C1E C2E 119.5(5) . .
C5E C1E C2E 109.1(5) . .
C24E C2E C3E 120.7(5) . .
C24E C2E C1E 119.5(5) . .
C3E C2E C1E 106.8(5) . .
C30E C3E C2E 120.0(5) . .
C30E C3E C4E 118.5(5) . .
C2E C3E C4E 109.2(4) . .
C61E C4E C5E 120.8(5) . .
C61E C4E C3E 121.7(4) . .
C5E C4E C3E 107.3(4) . .
C70E C5E C1E 122.0(4) . .
C70E C5E C4E 121.4(5) . .
C1E C5E C4E 107.5(4) . .
C1E C6E C7E 120.4(5) . .
C1E C6E C10E 120.2(5) . .
C7E C6E C10E 107.6(4) . .
C23E C7E C8E 120.6(5) . .
C23E C7E C6E 119.6(5) . .
C8E C7E C6E 107.2(4) . .
C11E C8E C7E 120.4(5) . .
C11E C8E C9E 119.8(5) . .
C7E C8E C9E 108.8(4) . .
C68E C9E C10E 121.6(5) . .
C68E C9E C8E 122.1(4) . .
C10E C9E C8E 107.5(4) . .
C9E C10E C6E 108.9(4) . .
C9E C10E C69E 120.4(4) . .
C6E C10E C69E 120.8(4) . .
C8E C11E C12E 118.8(5) . .
C8E C11E C15E 119.2(5) . .
C12E C11E C15E 108.6(5) . .
C67E C12E C11E 123.7(5) . .
C67E C12E C13E 120.7(5) . .
C11E C12E C13E 107.6(5) . .
C14E C13E C66E 123.0(5) . .
C14E C13E C12E 108.0(5) . .
C66E C13E C12E 120.6(5) . .
C16E C14E C13E 119.6(5) . .
C16E C14E C15E 118.9(5) . .
C13E C14E C15E 109.1(5) . .
C22E C15E C14E 121.8(5) . .
C22E C15E C11E 120.1(5) . .
C14E C15E C11E 106.7(5) . .
C14E C16E C20E 119.9(5) . .
C14E C16E C17E 118.7(5) . .
C20E C16E C17E 109.7(4) . .
C65E C17E C16E 123.1(5) . .
C65E C17E C18E 120.7(4) . .
C16E C17E C18E 107.5(4) . .
C64E C18E C19E 123.0(4) . .
C64E C18E C17E 121.2(4) . .
C19E C18E C17E 106.9(4) . .
C27E C19E C18E 119.7(5) . .
C27E C19E C20E 119.9(5) . .
C18E C19E C20E 109.2(4) . .
C21E C20E C16E 121.4(5) . .
C21E C20E C19E 118.8(5) . .
C16E C20E C19E 106.7(4) . .
C20E C21E C25E 120.5(5) . .
C20E C21E C22E 118.6(5) . .
C25E C21E C22E 109.1(5) . .
C15E C22E C23E 121.0(5) . .
C15E C22E C21E 119.3(5) . .
C23E C22E C21E 106.4(5) . .
C7E C23E C24E 120.2(5) . .
C7E C23E C22E 118.7(5) . .
C24E C23E C22E 109.6(5) . .
C2E C24E C23E 120.7(5) . .
C2E C24E C25E 119.1(5) . .
C23E C24E C25E 107.6(5) . .
C26E C25E C21E 120.6(5) . .
C26E C25E C24E 119.5(5) . .
C21E C25E C24E 107.3(5) . .
C25E C26E C30E 121.7(5) . .
C25E C26E C27E 119.6(5) . .
C30E C26E C27E 106.0(5) . .
C19E C27E C28E 119.4(5) . .
C19E C27E C26E 120.6(5) . .
C28E C27E C26E 108.5(4) . .
C29E C28E C63E 121.6(5) . .
C29E C28E C27E 107.3(5) . .
C63E C28E C27E 121.6(4) . .
C30E C29E C28E 108.6(5) . .
C30E C29E C62E 121.5(4) . .
C28E C29E C62E 120.8(5) . .
C3E C30E C29E 120.6(5) . .
C3E C30E C26E 118.9(5) . .
C29E C30E C26E 109.5(4) . .
C67E C31E C32E 120.8(5) . .
C67E C31E C35E 122.3(4) . .
C32E C31E C35E 108.1(5) . .
C66E C32E C31E 121.9(5) . .
C66E C32E C33E 120.4(5) . .
C31E C32E C33E 108.2(5) . .
C36E C33E C34E 119.5(5) . .
C36E C33E C32E 120.0(5) . .
C34E C33E C32E 107.9(5) . .
C41E C34E C33E 120.7(5) . .
C41E C34E C35E 120.0(5) . .
C33E C34E C35E 107.2(5) . .
C52E C35E C31E 120.4(5) . .
C52E C35E C34E 118.7(5) . .
C31E C35E C34E 108.7(4) . .
C33E C36E C40E 120.1(5) . .
C33E C36E C37E 119.6(5) . .
C40E C36E C37E 109.0(4) . .
C65E C37E C38E 121.1(4) . .
C65E C37E C36E 122.1(5) . .
C38E C37E C36E 107.9(4) . .
C64E C38E C37E 121.3(4) . .
C64E C38E C39E 120.3(4) . .
C37E C38E C39E 108.3(4) . .
C47E C39E C38E 121.1(5) . .
C47E C39E C40E 120.2(5) . .
C38E C39E C40E 107.5(4) . .
C42E C40E C36E 120.3(5) . .
C42E C40E C39E 118.7(5) . .
C36E C40E C39E 107.3(4) . .
C34E C41E C42E 119.4(5) . .
C34E C41E C45E 119.9(5) . .
C42E C41E C45E 108.7(5) . .
C40E C42E C41E 119.9(5) . .
C40E C42E C43E 119.8(5) . .
C41E C42E C43E 108.2(5) . .
C46E C43E C44E 120.4(5) . .
C46E C43E C42E 120.7(5) . .
C44E C43E C42E 106.5(5) . .
C57E C44E C45E 120.1(5) . .
C57E C44E C43E 118.7(5) . .
C45E C44E C43E 109.4(5) . .
C51E C45E C44E 119.7(5) . .
C51E C45E C41E 120.0(5) . .
C44E C45E C41E 107.2(5) . .
C43E C46E C50E 120.8(5) . .
C43E C46E C47E 119.3(5) . .
C50E C46E C47E 107.1(5) . .
C39E C47E C46E 121.2(5) . .
C39E C47E C48E 119.3(4) . .
C46E C47E C48E 108.0(4) . .
C63E C48E C49E 121.3(5) . .
C63E C48E C47E 121.4(4) . .
C49E C48E C47E 108.5(5) . .
C62E C49E C48E 123.9(5) . .
C62E C49E C50E 120.1(5) . .
C48E C49E C50E 107.5(5) . .
C58E C50E C46E 119.8(5) . .
C58E C50E C49E 118.9(5) . .
C46E C50E C49E 108.8(5) . .
C45E C51E C52E 119.8(5) . .
C45E C51E C55E 120.4(5) . .
C52E C51E C55E 108.1(5) . .
C35E C52E C51E 121.5(5) . .
C35E C52E C53E 117.5(5) . .
C51E C52E C53E 109.0(4) . .
C68E C53E C54E 121.0(4) . .
C68E C53E C52E 123.7(5) . .
C54E C53E C52E 106.7(5) . .
C69E C54E C55E 122.6(4) . .
C69E C54E C53E 121.1(4) . .
C55E C54E C53E 107.5(4) . .
C56E C55E C51E 120.2(5) . .
C56E C55E C54E 118.6(5) . .
C51E C55E C54E 108.7(5) . .
C55E C56E C60E 119.7(5) . .
C55E C56E C57E 119.6(5) . .
C60E C56E C57E 109.5(5) . .
C44E C57E C58E 120.2(5) . .
C44E C57E C56E 120.0(5) . .
C58E C57E C56E 106.0(5) . .
C50E C58E C59E 120.1(5) . .
C50E C58E C57E 120.0(5) . .
C59E C58E C57E 110.0(5) . .
C61E C59E C58E 122.3(5) . .
C61E C59E C60E 120.8(5) . .
C58E C59E C60E 107.0(4) . .
C70E C60E C56E 122.3(4) . .
C70E C60E C59E 121.5(4) . .
C56E C60E C59E 107.4(5) . .
C4E C61E C59E 116.9(5) . .
C4E C61E C62E 119.8(5) . .
C59E C61E C62E 117.6(5) . .
C49E C62E C61E 120.7(5) . .
C49E C62E C29E 114.2(4) . .
C61E C62E C29E 117.7(5) . .
C48E C63E C28E 116.0(4) . .
C48E C63E C64E 119.1(4) . .
C28E C63E C64E 117.8(4) . .
C18E C64E C38E 116.4(4) . .
C18E C64E C63E 118.1(4) . .
C38E C64E C63E 118.5(4) . .
C17E C65E C37E 117.0(4) . .
C17E C65E C66E 118.3(5) . .
C37E C65E C66E 118.0(4) . .
C32E C66E C13E 116.0(5) . .
C32E C66E C65E 119.5(5) . .
C13E C66E C65E 116.9(4) . .
C12E C67E C31E 118.0(5) . .
C12E C67E C68E 117.4(4) . .
C31E C67E C68E 117.7(5) . .
C53E C68E C9E 117.7(4) . .
C53E C68E C67E 118.2(5) . .
C9E C68E C67E 117.8(4) . .
C54E C69E C10E 115.9(4) . .
C54E C69E C70E 118.5(4) . .
C10E C69E C70E 118.1(4) . .
C5E C70E C60E 116.0(4) . .
C5E C70E C69E 119.1(5) . .
C60E C70E C69E 117.9(4) . .
C24F C1F C5F 119.3(5) . .
C24F C1F C2F 122.5(5) . .
C5F C1F C2F 108.5(5) . .
C66F C2F C1F 122.9(5) . .
C66F C2F C3F 120.1(5) . .
C1F C2F C3F 107.9(6) . .
C67F C3F C4F 123.2(6) . .
C67F C3F C2F 121.3(6) . .
C4F C3F C2F 106.0(5) . .
C6F C4F C5F 120.7(7) . .
C6F C4F C3F 119.7(6) . .
C5F C4F C3F 109.9(5) . .
C30F C5F C4F 119.5(6) . .
C30F C5F C1F 119.5(5) . .
C4F C5F C1F 107.5(6) . .
C4F C6F C7F 118.9(7) . .
C4F C6F C10F 119.6(7) . .
C7F C6F C10F 108.0(6) . .
C6F C7F C8F 109.5(7) . .
C6F C7F C68F 122.3(6) . .
C8F C7F C68F 120.5(5) . .
C69F C8F C7F 121.2(6) . .
C69F C8F C9F 123.7(6) . .
C7F C8F C9F 106.0(6) . .
C11F C9F C10F 122.0(6) . .
C11F C9F C8F 118.8(6) . .
C10F C9F C8F 108.3(6) . .
C29F C10F C9F 120.0(7) . .
C29F C10F C6F 120.2(6) . .
C9F C10F C6F 108.3(6) . .
C9F C11F C12F 120.3(6) . .
C9F C11F C15F 118.2(6) . .
C12F C11F C15F 109.3(6) . .
C70F C12F C13F 122.1(6) . .
C70F C12F C11F 121.3(6) . .
C13F C12F C11F 107.1(6) . .
C12F C13F C61F 121.0(6) . .
C12F C13F C14F 108.9(6) . .
C61F C13F C14F 120.3(6) . .
C16F C14F C15F 119.8(6) . .
C16F C14F C13F 120.0(7) . .
C15F C14F C13F 108.3(6) . .
C28F C15F C14F 121.6(6) . .
C28F C15F C11F 119.5(7) . .
C14F C15F C11F 106.3(6) . .
C14F C16F C20F 117.6(7) . .
C14F C16F C17F 120.5(6) . .
C20F C16F C17F 108.7(5) . .
C18F C17F C62F 122.6(7) . .
C18F C17F C16F 108.4(6) . .
C62F C17F C16F 120.3(6) . .
C17F C18F C63F 121.2(6) . .
C17F C18F C19F 108.7(6) . .
C63F C18F C19F 119.6(5) . .
C21F C19F C18F 121.0(6) . .
C21F C19F C20F 119.8(6) . .
C18F C19F C20F 108.1(5) . .
C27F C20F C16F 121.4(6) . .
C27F C20F C19F 119.9(6) . .
C16F C20F C19F 106.1(6) . .
C19F C21F C22F 120.6(5) . .
C19F C21F C25F 120.6(6) . .
C22F C21F C25F 107.2(5) . .
C64F C22F C23F 121.6(5) . .
C64F C22F C21F 120.5(5) . .
C23F C22F C21F 109.2(5) . .
C65F C23F C22F 122.3(5) . .
C65F C23F C24F 122.9(5) . .
C22F C23F C24F 106.0(5) . .
C1F C24F C25F 121.4(6) . .
C1F C24F C23F 115.9(5) . .
C25F C24F C23F 109.7(5) . .
C26F C25F C24F 120.8(6) . .
C26F C25F C21F 119.6(5) . .
C24F C25F C21F 107.8(5) . .
C25F C26F C30F 120.0(6) . .
C25F C26F C27F 120.3(6) . .
C30F C26F C27F 107.7(6) . .
C20F C27F C26F 119.9(6) . .
C20F C27F C28F 120.9(6) . .
C26F C27F C28F 107.2(6) . .
C15F C28F C29F 121.2(7) . .
C15F C28F C27F 118.7(7) . .
C29F C28F C27F 108.4(6) . .
C10F C29F C30F 120.2(7) . .
C10F C29F C28F 119.0(6) . .
C30F C29F C28F 108.0(7) . .
C5F C30F C29F 119.8(6) . .
C5F C30F C26F 118.8(6) . .
C29F C30F C26F 108.7(7) . .
C32F C31F C36F 120.7(5) . .
C32F C31F C35F 108.4(5) . .
C36F C31F C35F 118.9(6) . .
C57F C32F C31F 120.5(5) . .
C57F C32F C33F 119.1(5) . .
C31F C32F C33F 108.8(5) . .
C69F C33F C34F 120.8(5) . .
C69F C33F C32F 121.3(5) . .
C34F C33F C32F 108.5(5) . .
C68F C34F C33F 121.4(6) . .
C68F C34F C35F 120.9(5) . .
C33F C34F C35F 107.0(5) . .
C48F C35F C31F 122.7(6) . .
C48F C35F C34F 117.8(5) . .
C31F C35F C34F 107.3(5) . .
C40F C36F C31F 118.9(6) . .
C40F C36F C37F 110.3(6) . .
C31F C36F C37F 119.3(6) . .
C56F C37F C36F 120.1(6) . .
C56F C37F C38F 119.1(6) . .
C36F C37F C38F 107.5(6) . .
C55F C38F C39F 118.4(6) . .
C55F C38F C37F 119.6(7) . .
C39F C38F C37F 109.4(7) . .
C41F C39F C38F 121.7(7) . .
C41F C39F C40F 119.3(6) . .
C38F C39F C40F 106.3(6) . .
C47F C40F C36F 123.2(7) . .
C47F C40F C39F 118.4(6) . .
C36F C40F C39F 106.5(6) . .
C39F C41F C42F 120.1(7) . .
C39F C41F C45F 121.1(7) . .
C42F C41F C45F 106.6(5) . .
C51F C42F C41F 120.2(6) . .
C51F C42F C43F 120.7(6) . .
C41F C42F C43F 108.3(5) . .
C44F C43F C64F 123.3(5) . .
C44F C43F C42F 108.5(5) . .
C64F C43F C42F 119.6(5) . .
C43F C44F C65F 120.2(5) . .
C43F C44F C45F 108.1(5) . .
C65F C44F C45F 121.9(5) . .
C46F C45F C44F 119.9(6) . .
C46F C45F C41F 119.9(6) . .
C44F C45F C41F 108.5(5) . .
C45F C46F C47F 118.8(7) . .
C45F C46F C50F 118.8(5) . .
C47F C46F C50F 111.0(6) . .
C40F C47F C46F 122.4(7) . .
C40F C47F C48F 118.7(6) . .
C46F C47F C48F 105.3(6) . .
C35F C48F C49F 121.6(7) . .
C35F C48F C47F 117.6(6) . .
C49F C48F C47F 109.1(6) . .
C67F C49F C48F 122.2(6) . .
C67F C49F C50F 120.4(6) . .
C48F C49F C50F 108.1(7) . .
C66F C50F C46F 123.8(6) . .
C66F C50F C49F 119.3(6) . .
C46F C50F C49F 106.5(6) . .
C42F C51F C52F 119.2(5) . .
C42F C51F C55F 119.6(6) . .
C52F C51F C55F 109.4(6) . .
C63F C52F C51F 122.4(6) . .
C63F C52F C53F 122.0(6) . .
C51F C52F C53F 106.4(6) . .
C62F C53F C54F 123.2(6) . .
C62F C53F C52F 120.6(6) . .
C54F C53F C52F 107.3(6) . .
C60F C54F C53F 119.6(7) . .
C60F C54F C55F 119.0(6) . .
C53F C54F C55F 110.5(6) . .
C38F C55F C54F 121.7(6) . .
C38F C55F C51F 120.1(6) . .
C54F C55F C51F 106.5(6) . .
C37F C56F C60F 121.5(6) . .
C37F C56F C57F 120.7(5) . .
C60F C56F C57F 106.6(5) . .
C32F C57F C58F 120.3(5) . .
C32F C57F C56F 118.6(5) . .
C58F C57F C56F 109.0(5) . .
C70F C58F C57F 123.5(6) . .
C70F C58F C59F 121.5(5) . .
C57F C58F C59F 106.4(5) . .
C60F C59F C61F 123.9(6) . .
C60F C59F C58F 108.0(5) . .
C61F C59F C58F 119.6(5) . .
C59F C60F C54F 118.9(6) . .
C59F C60F C56F 110.1(5) . .
C54F C60F C56F 119.1(6) . .
C59F C61F C13F 116.7(6) . .
C59F C61F C62F 116.9(6) . .
C13F C61F C62F 119.1(6) . .
C53F C62F C17F 115.5(6) . .
C53F C62F C61F 117.3(5) . .
C17F C62F C61F 119.3(6) . .
C52F C63F C18F 115.7(6) . .
C52F C63F C64F 119.0(6) . .
C18F C63F C64F 118.4(5) . .
C22F C64F C43F 114.9(5) . .
C22F C64F C63F 119.7(5) . .
C43F C64F C63F 118.7(5) . .
C23F C65F C44F 115.6(5) . .
C23F C65F C66F 119.1(5) . .
C44F C65F C66F 118.0(5) . .
C2F C66F C50F 119.5(6) . .
C2F C66F C65F 116.4(5) . .
C50F C66F C65F 117.4(5) . .
C3F C67F C49F 117.4(6) . .
C3F C67F C68F 117.7(7) . .
C49F C67F C68F 117.9(6) . .
C34F C68F C7F 115.7(5) . .
C34F C68F C67F 119.4(6) . .
C7F C68F C67F 117.6(6) . .
C8F C69F C33F 118.2(6) . .
C8F C69F C70F 117.8(6) . .
C33F C69F C70F 117.8(5) . .
C58F C70F C12F 117.0(6) . .
C58F C70F C69F 117.7(5) . .
C12F C70F C69F 117.9(5) . .
C2G C1G C6G 121.3(4) . .
C2G C1G Cl1G 119.1(3) . .
C6G C1G Cl1G 119.6(4) . .
C1G C2G C3G 119.6(4) . .
C1G C2G H2G 120.2 . .
C3G C2G H2G 120.2 . .
C4G C3G C2G 120.7(5) . .
C4G C3G H3G 119.7 . .
C2G C3G H3G 119.7 . .
C3G C4G C5G 120.4(5) . .
C3G C4G H4G 119.8 . .
C5G C4G H4G 119.8 . .
C4G C5G C6G 120.2(5) . .
C4G C5G H5G 119.9 . .
C6G C5G H5G 119.9 . .
C1G C6G C5G 117.9(5) . .
C1G C6G H6G 121.0 . .
C5G C6G H6G 121.0 . .
C6H C1H C2H 121.3(4) . .
C6H C1H Cl1H 119.4(4) . .
C2H C1H Cl1H 119.3(4) . .
C1H C2H C3H 118.5(4) . .
C1H C2H H2H 120.7 . .
C3H C2H H2H 120.7 . .
C4H C3H C2H 120.5(5) . .
C4H C3H H3H 119.7 . .
C2H C3H H3H 119.7 . .
C3H C4H C5H 120.5(5) . .
C3H C4H H4H 119.8 . .
C5H C4H H4H 119.8 . .
C4H C5H C6H 120.3(5) . .
C4H C5H H5H 119.9 . .
C6H C5H H5H 119.9 . .
C1H C6H C5H 118.9(4) . .
C1H C6H H6H 120.5 . .
C5H C6H H6H 120.5 . .
C2I C1I C6I 121.9(4) . .
C2I C1I Cl1I 119.0(4) . .
C6I C1I Cl1I 119.0(4) . .
C1I C2I C3I 119.4(4) . .
C1I C2I H2I 120.3 . .
C3I C2I H2I 120.3 . .
C4I C3I C2I 119.9(5) . .
C4I C3I H3I 120.1 . .
C2I C3I H3I 120.1 . .
C5I C4I C3I 120.1(5) . .
C5I C4I H4I 119.9 . .
C3I C4I H4I 119.9 . .
C4I C5I C6I 121.3(5) . .
C4I C5I H5I 119.3 . .
C6I C5I H5I 119.3 . .
C5I C6I C1I 117.3(5) . .
C5I C6I H6I 121.3 . .
C1I C6I H6I 121.3 . .
C6J C1J C2J 121.7(4) . .
C6J C1J Cl1J 118.8(3) . .
C2J C1J Cl1J 119.5(3) . .
C1J C2J C3J 119.0(4) . .
C1J C2J H2J 120.5 . .
C3J C2J H2J 120.5 . .
C4J C3J C2J 120.7(5) . .
C4J C3J H3J 119.7 . .
C2J C3J H3J 119.7 . .
C3J C4J C5J 119.6(5) . .
C3J C4J H4J 120.2 . .
C5J C4J H4J 120.2 . .
C4J C5J C6J 120.5(5) . .
C4J C5J H5J 119.8 . .
C6J C5J H5J 119.8 . .
C1J C6J C5J 118.5(4) . .
C1J C6J H6J 120.7 . .
C5J C6J H6J 120.7 . .

loop_
_geom_bond_atom_site_label_1
_geom_bond_atom_site_label_2
_geom_bond_distance
_geom_bond_site_symmetry_2
C1A C2A 1.341(5) .
C1A S1A 1.756(4) .
C1A S2A 1.759(4) .
C2A S4A 1.750(4) .
C2A S3A 1.754(4) .
C3A C4A 1.338(5) .
C3A S1A 1.756(4) .
C3A S5A 1.757(4) .
C4A S6A 1.745(4) .
C4A S2A 1.766(4) .
C5A C6A 1.339(5) .
C5A S7A 1.753(4) .
C5A S3A 1.764(4) .
C6A S8A 1.751(4) .
C6A S4A 1.766(4) .
C7A C8A 1.385(6) .
C7A C12A 1.391(6) .
C7A S5A 1.784(4) .
C8A C9A 1.391(6) .
C8A H8A 0.9300 .
C9A C10A 1.392(6) .
C9A H9A 0.9300 .
C10A C11A 1.385(7) .
C10A C13A 1.503(6) .
C11A C12A 1.391(7) .
C11A H11A 0.9300 .
C12A H12A 0.9300 .
C13A H13A 0.9600 .
C13A H13B 0.9600 .
C13A H13C 0.9600 .
C14A C15A 1.377(6) .
C14A C19A 1.399(5) .
C14A S6A 1.782(4) .
C15A C16A 1.389(6) .
C15A H15A 0.9300 .
C16A C17A 1.390(6) .
C16A H16A 0.9300 .
C17A C18A 1.386(6) .
C17A C20A 1.513(6) .
C18A C19A 1.380(6) .
C18A H18A 0.9300 .
C19A H19A 0.9300 .
C20A H20A 0.9600 .
C20A H20B 0.9600 .
C20A H20C 0.9600 .
C21A C26A 1.380(6) .
C21A C22A 1.387(6) .
C21A S7A 1.784(4) .
C22A C23A 1.383(6) .
C22A H22A 0.9300 .
C23A C24A 1.388(6) .
C23A H23A 0.9300 .
C24A C25A 1.385(7) .
C24A C27A 1.504(6) .
C25A C26A 1.397(7) .
C25A H25A 0.9300 .
C26A H26A 0.9300 .
C27A H27A 0.9600 .
C27A H27B 0.9600 .
C27A H27C 0.9600 .
C28A C33A 1.388(5) .
C28A C29A 1.390(6) .
C28A S8A 1.780(4) .
C29A C30A 1.384(5) .
C29A H29A 0.9300 .
C30A C31A 1.378(6) .
C30A H30A 0.9300 .
C31A C32A 1.391(6) .
C31A C34A 1.515(6) .
C32A C33A 1.376(6) .
C32A H32A 0.9300 .
C33A H33A 0.9300 .
C34A H34A 0.9600 .
C34A H34B 0.9600 .
C34A H34C 0.9600 .
C1B C2B 1.341(5) .
C1B S2B 1.757(4) .
C1B S1B 1.761(4) .
C2B S4B 1.750(4) .
C2B S3B 1.755(4) .
C3B C4B 1.351(6) .
C3B S5B 1.754(4) .
C3B S1B 1.757(4) .
C4B S2B 1.751(4) .
C4B S6B 1.757(4) .
C5B C6B 1.340(5) .
C5B S7B 1.746(4) .
C5B S3B 1.765(4) .
C6B S8B 1.751(4) .
C6B S4B 1.765(4) .
C7B C8B 1.390(6) .
C7B C12B 1.396(6) .
C7B S5B 1.780(4) .
C8B C9B 1.388(6) .
C8B H8B 0.9300 .
C9B C10B 1.390(6) .
C9B H9B 0.9300 .
C10B C11B 1.387(6) .
C10B C13B 1.500(6) .
C11B C12B 1.382(6) .
C11B H11B 0.9300 .
C12B H12B 0.9300 .
C13B H13D 0.9600 .
C13B H13E 0.9600 .
C13B H13F 0.9600 .
C14B C15B 1.380(6) .
C14B C19B 1.394(6) .
C14B S6B 1.781(4) .
C15B C16B 1.387(6) .
C15B H15B 0.9300 .
C16B C17B 1.389(6) .
C16B H16B 0.9300 .
C17B C18B 1.382(6) .
C17B C20B 1.509(6) .
C18B C19B 1.392(6) .
C18B H18B 0.9300 .
C19B H19B 0.9300 .
C20B H20D 0.9600 .
C20B H20E 0.9600 .
C20B H20F 0.9600 .
C21B C22B 1.386(6) .
C21B C26B 1.391(5) .
C21B S7B 1.773(4) .
C22B C23B 1.393(5) .
C22B H22B 0.9300 .
C23B C24B 1.387(6) .
C23B H23B 0.9300 .
C24B C25B 1.402(6) .
C24B C27B 1.500(5) .
C25B C26B 1.376(5) .
C25B H25B 0.9300 .
C26B H26B 0.9300 .
C27B H27D 0.9600 .
C27B H27E 0.9600 .
C27B H27F 0.9600 .
C28B C29B 1.381(6) .
C28B C33B 1.392(6) .
C28B S8B 1.777(4) .
C29B C30B 1.384(6) .
C29B H29B 0.9300 .
C30B C31B 1.396(6) .
C30B H30B 0.9300 .
C31B C32B 1.386(7) .
C31B C34B 1.506(6) .
C32B C33B 1.390(7) .
C32B H32B 0.9300 .
C33B H33B 0.9300 .
C34B H34D 0.9600 .
C34B H34E 0.9600 .
C34B H34F 0.9600 .
C1C C6C 1.403(6) .
C1C C5C 1.445(7) .
C1C C2C 1.453(7) .
C2C C21C 1.365(7) .
C2C C3C 1.458(6) .
C3C C62C 1.416(6) .
C3C C4C 1.428(7) .
C4C C63C 1.416(6) .
C4C C5C 1.447(6) .
C5C C16C 1.380(7) .
C6C C7C 1.432(7) .
C6C C10C 1.457(6) .
C7C C25C 1.391(6) .
C7C C8C 1.450(6) .
C8C C11C 1.386(7) .
C8C C9C 1.445(6) .
C9C C30C 1.398(6) .
C9C C10C 1.455(6) .
C10C C17C 1.384(7) .
C11C C15C 1.438(6) .
C11C C12C 1.449(6) .
C12C C24C 1.379(6) .
C12C C13C 1.444(7) .
C13C C69C 1.421(6) .
C13C C14C 1.441(6) .
C14C C68C 1.410(6) .
C14C C15C 1.452(6) .
C15C C29C 1.378(6) .
C16C C20C 1.451(7) .
C16C C17C 1.456(6) .
C17C C18C 1.439(7) .
C18C C26C 1.381(6) .
C18C C19C 1.452(6) .
C19C C65C 1.416(7) .
C19C C20C 1.425(7) .
C20C C64C 1.410(6) .
C21C C25C 1.447(6) .
C21C C22C 1.453(7) .
C22C C23C 1.417(7) .
C22C C61C 1.427(6) .
C23C C70C 1.406(7) .
C23C C24C 1.452(6) .
C24C C25C 1.446(7) .
C26C C27C 1.438(6) .
C26C C30C 1.444(6) .
C27C C66C 1.423(6) .
C27C C28C 1.438(6) .
C28C C67C 1.417(6) .
C28C C29C 1.447(6) .
C29C C30C 1.444(6) .
C31C C36C 1.389(6) .
C31C C35C 1.441(7) .
C31C C32C 1.448(6) .
C32C C47C 1.371(7) .
C32C C33C 1.448(7) .
C33C C65C 1.415(6) .
C33C C34C 1.435(6) .
C34C C64C 1.410(7) .
C34C C35C 1.451(6) .
C35C C58C 1.380(6) .
C36C C40C 1.446(6) .
C36C C37C 1.459(6) .
C37C C46C 1.392(6) .
C37C C38C 1.442(6) .
C38C C41C 1.381(7) .
C38C C39C 1.454(6) .
C39C C52C 1.399(6) .
C39C C40C 1.455(6) .
C40C C57C 1.380(6) .
C41C C42C 1.450(6) .
C41C C45C 1.451(7) .
C42C C50C 1.379(7) .
C42C C43C 1.447(7) .
C43C C44C 1.420(7) .
C43C C68C 1.427(6) .
C44C C69C 1.414(7) .
C44C C45C 1.443(7) .
C45C C51C 1.381(7) .
C46C C50C 1.447(6) .
C46C C47C 1.453(7) .
C47C C48C 1.444(6) .
C48C C66C 1.416(6) .
C48C C49C 1.419(7) .
C49C C67C 1.418(6) .
C49C C50C 1.438(6) .
C51C C55C 1.432(7) .
C51C C52C 1.448(6) .
C52C C53C 1.435(7) .
C53C C56C 1.389(6) .
C53C C54C 1.443(6) .
C54C C61C 1.413(7) .
C54C C55C 1.435(7) .
C55C C70C 1.421(6) .
C56C C60C 1.438(6) .
C56C C57C 1.450(6) .
C57C C58C 1.451(6) .
C58C C59C 1.442(6) .
C59C C63C 1.413(6) .
C59C C60C 1.423(6) .
C60C C62C 1.429(6) .
C61C C62C 1.451(7) .
C63C C64C 1.468(7) .
C65C C66C 1.464(6) .
C67C C68C 1.453(6) .
C69C C70C 1.472(7) .
C1D C6D 1.392(7) .
C1D C5D 1.441(6) .
C1D C2D 1.449(6) .
C2D C12D 1.382(7) .
C2D C3D 1.442(7) .
C3D C66D 1.415(7) .
C3D C4D 1.424(7) .
C4D C67D 1.409(7) .
C4D C5D 1.453(7) .
C5D C28D 1.379(6) .
C6D C10D 1.444(6) .
C6D C7D 1.454(6) .
C7D C11D 1.395(6) .
C7D C8D 1.450(7) .
C8D C20D 1.389(7) .
C8D C9D 1.449(7) .
C9D C25D 1.390(7) .
C9D C10D 1.447(7) .
C10D C27D 1.391(6) .
C11D C12D 1.431(7) .
C11D C15D 1.452(6) .
C12D C13D 1.452(6) .
C13D C65D 1.414(7) .
C13D C14D 1.423(7) .
C14D C64D 1.417(6) .
C14D C15D 1.454(7) .
C15D C16D 1.372(7) .
C16D C20D 1.440(7) .
C16D C17D 1.453(6) .
C17D C63D 1.415(7) .
C17D C18D 1.423(7) .
C18D C62D 1.412(7) .
C18D C19D 1.461(7) .
C19D C21D 1.367(7) .
C19D C20D 1.441(7) .
C21D C25D 1.443(7) .
C21D C22D 1.456(7) .
C22D C23D 1.422(7) .
C22D C61D 1.424(7) .
C23D C70D 1.417(7) .
C23D C24D 1.447(6) .
C24D C26D 1.375(7) .
C24D C25D 1.442(7) .
C26D C30D 1.438(6) .
C26D C27D 1.451(6) .
C27D C28D 1.443(7) .
C28D C29D 1.445(6) .
C29D C68D 1.415(6) .
C29D C30D 1.428(6) .
C30D C69D 1.415(6) .
C31D C36D 1.386(7) .
C31D C32D 1.443(7) .
C31D C35D 1.445(7) .
C32D C49D 1.374(7) .
C32D C33D 1.458(7) .
C33D C34D 1.420(7) .
C33D C66D 1.425(7) .
C34D C67D 1.419(7) .
C34D C35D 1.459(7) .
C35D C52D 1.371(7) .
C36D C37D 1.445(7) .
C36D C40D 1.457(7) .
C37D C50D 1.388(6) .
C37D C38D 1.452(6) .
C38D C41D 1.390(6) .
C38D C39D 1.456(6) .
C39D C56D 1.404(6) .
C39D C40D 1.437(7) .
C40D C51D 1.394(6) .
C41D C42D 1.440(6) .
C41D C45D 1.455(6) .
C42D C46D 1.381(7) .
C42D C43D 1.437(6) .
C43D C63D 1.422(6) .
C43D C44D 1.433(6) .
C44D C62D 1.410(7) .
C44D C45D 1.442(6) .
C45D C57D 1.380(6) .
C46D C50D 1.440(7) .
C46D C47D 1.459(6) .
C47D C48D 1.415(7) .
C47D C64D 1.423(7) .
C48D C65D 1.428(6) .
C48D C49D 1.451(7) .
C49D C50D 1.441(7) .
C51D C55D 1.430(7) .
C51D C52D 1.446(7) .
C52D C53D 1.446(6) .
C53D C54D 1.419(7) .
C53D C68D 1.429(6) .
C54D C69D 1.417(7) .
C54D C55D 1.457(6) .
C55D C60D 1.391(7) .
C56D C57D 1.431(7) .
C56D C60D 1.449(6) .
C57D C58D 1.446(6) .
C58D C61D 1.412(7) .
C58D C59D 1.432(7) .
C59D C70D 1.421(6) .
C59D C60D 1.440(7) .
C61D C62D 1.474(7) .
C63D C64D 1.457(7) .
C65D C66D 1.459(7) .
C67D C68D 1.467(7) .
C69D C70D 1.458(7) .
C1E C6E 1.387(7) .
C1E C5E 1.448(7) .
C1E C2E 1.452(7) .
C2E C24E 1.390(7) .
C2E C3E 1.439(8) .
C3E C30E 1.405(7) .
C3E C4E 1.459(7) .
C4E C61E 1.405(7) .
C4E C5E 1.451(7) .
C5E C70E 1.410(7) .
C6E C7E 1.444(7) .
C6E C10E 1.448(7) .
C7E C23E 1.390(7) .
C7E C8E 1.442(7) .
C8E C11E 1.388(7) .
C8E C9E 1.442(7) .
C9E C68E 1.406(7) .
C9E C10E 1.421(6) .
C10E C69E 1.450(7) .
C11E C12E 1.426(7) .
C11E C15E 1.453(8) .
C12E C67E 1.393(7) .
C12E C13E 1.447(7) .
C13E C14E 1.423(7) .
C13E C66E 1.427(7) .
C14E C16E 1.402(7) .
C14E C15E 1.435(7) .
C15E C22E 1.375(8) .
C16E C20E 1.418(7) .
C16E C17E 1.437(7) .
C17E C65E 1.405(7) .
C17E C18E 1.453(7) .
C18E C64E 1.400(7) .
C18E C19E 1.433(7) .
C19E C27E 1.379(7) .
C19E C20E 1.453(7) .
C20E C21E 1.400(7) .
C21E C25E 1.432(7) .
C21E C22E 1.457(8) .
C22E C23E 1.449(7) .
C23E C24E 1.424(8) .
C24E C25E 1.470(8) .
C25E C26E 1.369(8) .
C26E C30E 1.443(7) .
C26E C27E 1.451(7) .
C27E C28E 1.449(7) .
C28E C29E 1.426(7) .
C28E C63E 1.432(7) .
C29E C30E 1.417(8) .
C29E C62E 1.453(7) .
C31E C67E 1.402(7) .
C31E C32E 1.421(7) .
C31E C35E 1.442(7) .
C32E C66E 1.411(7) .
C32E C33E 1.471(8) .
C33E C36E 1.385(7) .
C33E C34E 1.436(7) .
C34E C41E 1.380(8) .
C34E C35E 1.457(7) .
C35E C52E 1.392(7) .
C36E C40E 1.429(7) .
C36E C37E 1.453(7) .
C37E C65E 1.410(7) .
C37E C38E 1.428(7) .
C38E C64E 1.421(6) .
C38E C39E 1.455(6) .
C39E C47E 1.367(7) .
C39E C40E 1.466(7) .
C40E C42E 1.383(7) .
C41E C42E 1.442(7) .
C41E C45E 1.455(7) .
C42E C43E 1.464(8) .
C43E C46E 1.366(8) .
C43E C44E 1.460(8) .
C44E C57E 1.400(7) .
C44E C45E 1.439(8) .
C45E C51E 1.385(8) .
C46E C50E 1.432(8) .
C46E C47E 1.439(7) .
C47E C48E 1.457(7) .
C48E C63E 1.402(7) .
C48E C49E 1.409(7) .
C49E C62E 1.406(7) .
C49E C50E 1.457(7) .
C50E C58E 1.396(7) .
C51E C52E 1.418(8) .
C51E C55E 1.440(7) .
C52E C53E 1.462(7) .
C53E C68E 1.376(7) .
C53E C54E 1.459(7) .
C54E C69E 1.401(7) .
C54E C55E 1.444(7) .
C55E C56E 1.392(7) .
C56E C60E 1.432(7) .
C56E C57E 1.440(7) .
C57E C58E 1.435(7) .
C58E C59E 1.429(7) .
C59E C61E 1.405(7) .
C59E C60E 1.448(7) .
C60E C70E 1.414(7) .
C61E C62E 1.447(7) .
C63E C64E 1.473(6) .
C65E C66E 1.482(7) .
C67E C68E 1.494(7) .
C69E C70E 1.462(6) .
C1F C24F 1.371(7) .
C1F C5F 1.433(8) .
C1F C2F 1.442(8) .
C2F C66F 1.385(8) .
C2F C3F 1.456(8) .
C3F C67F 1.393(8) .
C3F C4F 1.448(10) .
C4F C6F 1.382(9) .
C4F C5F 1.419(9) .
C5F C30F 1.411(9) .
C6F C7F 1.427(9) .
C6F C10F 1.438(10) .
C7F C8F 1.435(9) .
C7F C68F 1.445(9) .
C8F C69F 1.359(8) .
C8F C9F 1.476(9) .
C9F C11F 1.364(9) .
C9F C10F 1.422(9) .
C10F C29F 1.382(9) .
C11F C12F 1.459(9) .
C11F C15F 1.470(9) .
C12F C70F 1.418(8) .
C12F C13F 1.420(9) .
C13F C61F 1.432(9) .
C13F C14F 1.477(9) .
C14F C16F 1.413(9) .
C14F C15F 1.439(10) .
C15F C28F 1.369(9) .
C16F C20F 1.455(8) .
C16F C17F 1.456(10) .
C17F C18F 1.406(8) .
C17F C62F 1.438(8) .
C18F C63F 1.435(8) .
C18F C19F 1.459(8) .
C19F C21F 1.341(8) .
C19F C20F 1.464(9) .
C20F C27F 1.358(9) .
C21F C22F 1.450(8) .
C21F C25F 1.453(8) .
C22F C64F 1.404(8) .
C22F C23F 1.421(7) .
C23F C65F 1.406(7) .
C23F C24F 1.471(8) .
C24F C25F 1.401(8) .
C25F C26F 1.361(8) .
C26F C30F 1.442(9) .
C26F C27F 1.445(9) .
C27F C28F 1.449(9) .
C28F C29F 1.434(10) .
C29F C30F 1.424(9) .
C31F C32F 1.415(8) .
C31F C36F 1.421(9) .
C31F C35F 1.437(8) .
C32F C57F 1.389(7) .
C32F C33F 1.449(8) .
C33F C69F 1.412(8) .
C33F C34F 1.418(8) .
C34F C68F 1.404(8) .
C34F C35F 1.488(9) .
C35F C48F 1.384(8) .
C36F C40F 1.414(8) .
C36F C37F 1.422(9) .
C37F C56F 1.383(9) .
C37F C38F 1.432(9) .
C38F C55F 1.387(10) .
C38F C39F 1.430(10) .
C39F C41F 1.357(8) .
C39F C40F 1.498(10) .
C40F C47F 1.377(9) .
C41F C42F 1.426(9) .
C41F C45F 1.463(9) .
C42F C51F 1.367(8) .
C42F C43F 1.451(8) .
C43F C44F 1.412(7) .
C43F C64F 1.417(8) .
C44F C65F 1.427(7) .
C44F C45F 1.429(8) .
C45F C46F 1.398(9) .
C46F C47F 1.432(8) .
C46F C50F 1.438(9) .
C47F C48F 1.497(10) .
C48F C49F 1.415(9) .
C49F C67F 1.408(10) .
C49F C50F 1.480(9) .
C50F C66F 1.392(8) .
C51F C52F 1.427(9) .
C51F C55F 1.453(8) .
C52F C63F 1.380(8) .
C52F C53F 1.487(8) .
C53F C62F 1.391(9) .
C53F C54F 1.408(9) .
C54F C60F 1.400(8) .
C54F C55F 1.427(10) .
C56F C60F 1.441(8) .
C56F C57F 1.470(8) .
C57F C58F 1.414(8) .
C58F C70F 1.365(8) .
C58F C59F 1.506(8) .
C59F C60F 1.388(9) .
C59F C61F 1.405(8) .
C61F C62F 1.491(8) .
C63F C64F 1.454(8) .
C65F C66F 1.490(7) .
C67F C68F 1.473(8) .
C69F C70F 1.515(8) .
C1G C2G 1.377(6) .
C1G C6G 1.384(6) .
C1G Cl1G 1.731(5) .
C2G C3G 1.377(7) .
C2G H2G 0.9300 .
C3G C4G 1.362(8) .
C3G H3G 0.9300 .
C4G C5G 1.376(8) .
C4G H4G 0.9300 .
C5G C6G 1.411(8) .
C5G H5G 0.9300 .
C6G H6G 0.9300 .
C1H C6H 1.370(6) .
C1H C2H 1.372(6) .
C1H Cl1H 1.738(4) .
C2H C3H 1.388(7) .
C2H H2H 0.9300 .
C3H C4H 1.352(8) .
C3H H3H 0.9300 .
C4H C5H 1.366(8) .
C4H H4H 0.9300 .
C5H C6H 1.379(7) .
C5H H5H 0.9300 .
C6H H6H 0.9300 .
C1I C2I 1.356(6) .
C1I C6I 1.390(6) .
C1I Cl1I 1.743(5) .
C2I C3I 1.386(7) .
C2I H2I 0.9300 .
C3I C4I 1.368(7) .
C3I H3I 0.9300 .
C4I C5I 1.366(8) .
C4I H4I 0.9300 .
C5I C6I 1.385(7) .
C5I H5I 0.9300 .
C6I H6I 0.9300 .
C1J C6J 1.369(6) .
C1J C2J 1.374(6) .
C1J Cl1J 1.742(4) .
C2J C3J 1.380(7) .
C2J H2J 0.9300 .
C3J C4J 1.370(8) .
C3J H3J 0.9300 .
C4J C5J 1.380(7) .
C4J H4J 0.9300 .
C5J C6J 1.390(7) .
C5J H5J 0.9300 .
C6J H6J 0.9300 .
